data_7227997
loop_
_publ_author_name
'Frampton, Christopher Stephen'
'MacNicol, David D.'
'Gall, James H.'
'Mohd Ali, Hapipah'
'Azizan, Ainnul'
'Ketuly, Kamal'

_publ_section_title
;
 An unprecedented Dianin clathrate structure with Z &#x2032; (host) = 16
;
_journal_name_full CrystEngComm
_journal_paper_doi 10.1039/C7CE00451F
_journal_year 2017
_chemical_absolute_configuration ad
_chemical_formula_moiety '(C18 H20 O S),(C18 H20 O2), 0.66(C3 H8 O)'
_chemical_formula_sum 'C38 H45.33 O3.67 S'
_chemical_formula_weight 592.80
_chemical_name_common
;
S-Thiadianin's, R-Dianin's IPA Quasiracemate, Type II cell
;
_chemical_name_systematic
'S-4-p-hydroxyphenyl-2,2,4-trimethylthiachroman, R-4-p-hydroxyphenyl-2,2,4-trimethylchroman, 0.33 IPA solvate'
_space_group_crystal_system trigonal
_space_group_IT_number 146
_space_group_name_Hall 'R 3'
_space_group_name_H-M_alt 'R 3 :H'
_symmetry_space_group_name_Hall 'R 3'
_symmetry_space_group_name_H-M 'R 3 :H'
_atom_sites_solution_hydrogens mixed
_audit_update_record
;
2015-05-13 deposited with the CCDC.
2017-04-05 downloaded from the CCDC.
;
_cell_angle_alpha 90
_cell_angle_beta 90
_cell_angle_gamma 120
_cell_formula_units_Z 36
_cell_length_a 55.0808(9)
_cell_length_b 55.0808(9)
_cell_length_c 10.8542(2)
_cell_measurement_reflns_used 71964
_cell_measurement_temperature 90(1)
_cell_measurement_theta_max 76.9712
_cell_measurement_theta_min 3.2067
_cell_volume 28518.6(8)
_computing_cell_refinement
;
CrysAlisPro, Agilent Technologies,
Version 1.171.35.19 (release 27-10-2011 CrysAlis171 .NET)
(compiled Oct 27 2011,15:02:11)
;
_computing_data_collection
;
CrysAlisPro, Agilent Technologies,
Version 1.171.35.19 (release 27-10-2011 CrysAlis171 .NET)
(compiled Oct 27 2011,15:02:11)
;
_computing_data_reduction
;
CrysAlisPro, Agilent Technologies,
Version 1.171.35.19 (release 27-10-2011 CrysAlis171 .NET)
(compiled Oct 27 2011,15:02:11)
;
_computing_molecular_graphics
;
SHELXTL (Sheldrick, 2001), <i>Mercury CSD 2.0</i> (Macrae <i>et al</i>., 2008)
;
_computing_publication_material
;
SHELXTL (Sheldrick, 2001), <i>Mercury CSD 2.0</i> (Macrae <i>et al</i>., 2008)
;
_computing_structure_refinement 'SHELXL-2014/7 (Sheldrick, 2014)'
_computing_structure_solution 'SHELXTL (Sheldrick, 2001)'
_diffrn_ambient_temperature 90(1)
_diffrn_detector_area_resol_mean 10.5598
_diffrn_measured_fraction_theta_full 1.000
_diffrn_measured_fraction_theta_max 1.000
_diffrn_measurement_device_type 'SuperNova, Dual, Cu at zero, Atlas'
_diffrn_measurement_method '\w scans'
_diffrn_radiation_monochromator mirror
_diffrn_radiation_source 'SuperNova (Cu) X-ray Source'
_diffrn_radiation_type CuK\a
_diffrn_radiation_wavelength 1.54178
_diffrn_reflns_av_R_equivalents 0.0343
_diffrn_reflns_av_unetI/netI 0.0180
_diffrn_reflns_Laue_measured_fraction_full 1.000
_diffrn_reflns_Laue_measured_fraction_max 1.000
_diffrn_reflns_limit_h_max 65
_diffrn_reflns_limit_h_min -68
_diffrn_reflns_limit_k_max 68
_diffrn_reflns_limit_k_min -68
_diffrn_reflns_limit_l_max 13
_diffrn_reflns_limit_l_min -13
_diffrn_reflns_number 205222
_diffrn_reflns_point_group_measured_fraction_full 1.000
_diffrn_reflns_point_group_measured_fraction_max 1.000
_diffrn_reflns_theta_full 67.679
_diffrn_reflns_theta_max 74.468
_diffrn_reflns_theta_min 3.209
_exptl_absorpt_coefficient_mu 1.203
_exptl_absorpt_correction_T_max 1.00000
_exptl_absorpt_correction_T_min 0.57631
_exptl_absorpt_correction_type multi-scan
_exptl_absorpt_process_details
;
CrysAlisPro, Agilent Technologies,
Version 1.171.35.19 (release 27-10-2011 CrysAlis171 .NET)
(compiled Oct 27 2011,15:02:11)
Empirical absorption correction using spherical harmonics, 
implemented in SCALE3 ABSPACK scaling algorithm.
;
_exptl_crystal_colour Colourless
_exptl_crystal_density_diffrn 1.243
_exptl_crystal_description Prism
_exptl_crystal_F_000 11472
_exptl_crystal_recrystallization_method 'Re-crystallisation from solvent: Isopropyl alcohol'
_exptl_crystal_size_max 0.250
_exptl_crystal_size_mid 0.250
_exptl_crystal_size_min 0.250
_refine_diff_density_max 0.637
_refine_diff_density_min -0.699
_refine_diff_density_rms 0.041
_refine_ls_abs_structure_details
;
 Refined as an inversion twin.
;
_refine_ls_abs_structure_Flack 0.006(7)
_refine_ls_extinction_method none
_refine_ls_goodness_of_fit_ref 1.040
_refine_ls_hydrogen_treatment mixed
_refine_ls_matrix_type full
_refine_ls_number_parameters 1604
_refine_ls_number_reflns 25917
_refine_ls_number_restraints 1
_refine_ls_restrained_S_all 1.040
_refine_ls_R_factor_all 0.0317
_refine_ls_R_factor_gt 0.0312
_refine_ls_shift/su_max 0.002
_refine_ls_shift/su_mean 0.000
_refine_ls_structure_factor_coef Fsqd
_refine_ls_weighting_details 'w=1/[\s^2^(Fo^2^)+(0.0475P)^2^+20.0000P] where P=(Fo^2^+2Fc^2^)/3'
_refine_ls_weighting_scheme calc
_refine_ls_wR_factor_gt 0.0810
_refine_ls_wR_factor_ref 0.0815
_reflns_Friedel_coverage 1.000
_reflns_Friedel_fraction_full 1.000
_reflns_Friedel_fraction_max 1.000
_reflns_number_gt 25644
_reflns_number_total 25917
_reflns_threshold_expression 'I > 2\s(I)'
_cod_data_source_file c7ce00451f2.cif
_cod_data_source_block p13039_6
_cod_original_cell_volume 28518.6(11)
_cod_database_code 7227997
_shelx_space_group_comment
;
The symmetry employed for this shelxl refinement is uniquely defined
by the following loop, which should always be used as a source of
symmetry information in preference to the above space-group names.
They are only intended as comments.
;
_shelx_estimated_absorpt_t_min 0.753
_shelx_estimated_absorpt_t_max 0.753

loop_
_space_group_symop_operation_xyz
'x, y, z'
'-y, x-y, z'
'-x+y, -x, z'
'x+2/3, y+1/3, z+1/3'
'-y+2/3, x-y+1/3, z+1/3'
'-x+y+2/3, -x+1/3, z+1/3'
'x+1/3, y+2/3, z+2/3'
'-y+1/3, x-y+2/3, z+2/3'
'-x+y+1/3, -x+2/3, z+2/3'

loop_
_atom_site_label
_atom_site_type_symbol
_atom_site_fract_x
_atom_site_fract_y
_atom_site_fract_z
_atom_site_U_iso_or_equiv
_atom_site_adp_type
_atom_site_occupancy
_atom_site_site_symmetry_order
_atom_site_calc_flag
_atom_site_refinement_flags_posn
_atom_site_refinement_flags_adp
_atom_site_refinement_flags_occupancy
_atom_site_disorder_assembly
_atom_site_disorder_group
S1A S 0.23896(2) 0.53702(2) -0.23661(5) 0.02301(11) Uani 1 1 d . . . . .
O2A O 0.30121(4) 0.60566(4) 0.39785(16) 0.0309(4) Uani 1 1 d . . . . .
H2A H 0.3183(9) 0.6126(8) 0.401(4) 0.062(11) Uiso 1 1 d . . . . .
C2A C 0.27448(5) 0.55619(5) -0.17533(19) 0.0221(4) Uani 1 1 d . . . . .
C3A C 0.27944(5) 0.53563(5) -0.10054(19) 0.0221(4) Uani 1 1 d . . . . .
H3AA H 0.2994 0.5454 -0.0759 0.027 Uiso 1 1 calc R U . . .
H3AB H 0.2764 0.5201 -0.1560 0.027 Uiso 1 1 calc R U . . .
C4A C 0.26174(4) 0.52255(4) 0.01639(19) 0.0194(4) Uani 1 1 d . . . . .
C5A C 0.23034(4) 0.51026(4) -0.00761(19) 0.0198(4) Uani 1 1 d . . . . .
C6A C 0.21106(5) 0.49204(4) 0.0795(2) 0.0221(4) Uani 1 1 d . . . . .
H6AA H 0.2179 0.4876 0.1513 0.027 Uiso 1 1 calc R U . . .
C7A C 0.18234(5) 0.48028(4) 0.0650(2) 0.0243(4) Uani 1 1 d . . . . .
H7AA H 0.1699 0.4681 0.1261 0.029 Uiso 1 1 calc R U . . .
C8A C 0.17194(4) 0.48644(4) -0.0393(2) 0.0241(4) Uani 1 1 d . . . . .
H8AA H 0.1523 0.4785 -0.0501 0.029 Uiso 1 1 calc R U . . .
C9A C 0.19020(4) 0.50416(5) -0.1270(2) 0.0227(4) Uani 1 1 d . . . . .
H9AA H 0.1831 0.5084 -0.1986 0.027 Uiso 1 1 calc R U . . .
C10A C 0.21931(4) 0.51611(4) -0.11156(19) 0.0207(4) Uani 1 1 d . . . . .
C11A C 0.27186(4) 0.54403(4) 0.12246(19) 0.0202(4) Uani 1 1 d . . . . .
C12A C 0.29979(5) 0.55705(5) 0.16138(19) 0.0230(4) Uani 1 1 d . . . . .
H12A H 0.3121 0.5518 0.1242 0.028 Uiso 1 1 calc R U . . .
C13A C 0.30993(5) 0.57736(5) 0.2528(2) 0.0254(4) Uani 1 1 d . . . . .
H13A H 0.3290 0.5860 0.2771 0.031 Uiso 1 1 calc R U . . .
C14A C 0.29220(5) 0.58514(5) 0.30889(19) 0.0238(4) Uani 1 1 d . . . . .
C15A C 0.26438(5) 0.57226(5) 0.27393(19) 0.0232(4) Uani 1 1 d . . . . .
H15A H 0.2520 0.5772 0.3128 0.028 Uiso 1 1 calc R U . . .
C16A C 0.25463(5) 0.55209(5) 0.18181(19) 0.0211(4) Uani 1 1 d . . . . .
H16A H 0.2355 0.5435 0.1584 0.025 Uiso 1 1 calc R U . . .
C17A C 0.26713(5) 0.49846(5) 0.0529(2) 0.0246(4) Uani 1 1 d . . . . .
H17A H 0.2592 0.4837 -0.0099 0.037 Uiso 1 1 calc R U . . .
H17B H 0.2583 0.4907 0.1326 0.037 Uiso 1 1 calc R U . . .
H17C H 0.2874 0.5057 0.0592 0.037 Uiso 1 1 calc R U . . .
C18A C 0.29347(5) 0.56526(6) -0.2887(2) 0.0292(5) Uani 1 1 d . . . . .
H18A H 0.3131 0.5768 -0.2628 0.044 Uiso 1 1 calc R U . . .
H18B H 0.2885 0.5762 -0.3435 0.044 Uiso 1 1 calc R U . . .
H18C H 0.2911 0.5486 -0.3323 0.044 Uiso 1 1 calc R U . . .
C19A C 0.27846(5) 0.58179(5) -0.1047(2) 0.0240(4) Uani 1 1 d . . . . .
H19A H 0.2971 0.5912 -0.0665 0.036 Uiso 1 1 calc R U . . .
H19B H 0.2641 0.5759 -0.0407 0.036 Uiso 1 1 calc R U . . .
H19C H 0.2768 0.5947 -0.1616 0.036 Uiso 1 1 calc R U . . .
S1B S 0.12514(2) 0.92107(2) 0.42715(5) 0.02183(10) Uani 1 1 d . . . . .
O2B O 0.11849(3) 0.85462(3) 1.06379(14) 0.0235(3) Uani 1 1 d . . . . .
H2B H 0.1085 0.8371 1.0700 0.035 Uiso 1 1 calc R U . . .
C2B C 0.10715(4) 0.88471(4) 0.48032(19) 0.0206(4) Uani 1 1 d . . . . .
C3B C 0.08019(4) 0.87899(4) 0.54542(19) 0.0206(4) Uani 1 1 d . . . . .
H3BA H 0.0698 0.8588 0.5671 0.025 Uiso 1 1 calc R U . . .
H3BB H 0.0686 0.8822 0.4847 0.025 Uiso 1 1 calc R U . . .
C4B C 0.08200(4) 0.89570(4) 0.66300(19) 0.0185(4) Uani 1 1 d . . . . .
C5B C 0.10138(4) 0.92722(4) 0.64610(19) 0.0187(4) Uani 1 1 d . . . . .
C6B C 0.10043(5) 0.94541(5) 0.73335(19) 0.0213(4) Uani 1 1 d . . . . .
H6BA H 0.0877 0.9377 0.8003 0.026 Uiso 1 1 calc R U . . .
C7B C 0.11724(5) 0.97421(5) 0.7262(2) 0.0234(4) Uani 1 1 d . . . . .
H7BA H 0.1161 0.9859 0.7874 0.028 Uiso 1 1 calc R U . . .
C8B C 0.13586(5) 0.98583(4) 0.6283(2) 0.0231(4) Uani 1 1 d . . . . .
H8BA H 0.1474 1.0056 0.6216 0.028 Uiso 1 1 calc R U . . .
C9B C 0.13735(4) 0.96856(4) 0.5416(2) 0.0221(4) Uani 1 1 d . . . . .
H9BA H 0.1500 0.9765 0.4746 0.026 Uiso 1 1 calc R U . . .
C10B C 0.12058(4) 0.93935(4) 0.54980(19) 0.0190(4) Uani 1 1 d . . . . .
C11B C 0.09140(4) 0.88507(4) 0.77392(18) 0.0190(4) Uani 1 1 d . . . . .
C12B C 0.07411(4) 0.85804(4) 0.81957(19) 0.0206(4) Uani 1 1 d . . . . .
H12B H 0.0562 0.8466 0.7831 0.025 Uiso 1 1 calc R U . . .
C13B C 0.08242(4) 0.84755(4) 0.91689(19) 0.0213(4) Uani 1 1 d . . . . .
H13B H 0.0703 0.8291 0.9467 0.026 Uiso 1 1 calc R U . . .
C14B C 0.10843(5) 0.86400(4) 0.97050(19) 0.0199(4) Uani 1 1 d . . . . .
C15B C 0.12600(5) 0.89099(4) 0.9279(2) 0.0220(4) Uani 1 1 d . . . . .
H15B H 0.1439 0.9024 0.9645 0.026 Uiso 1 1 calc R U . . .
C16B C 0.11722(4) 0.90114(4) 0.83117(19) 0.0200(4) Uani 1 1 d . . . . .
H16B H 0.1293 0.9197 0.8030 0.024 Uiso 1 1 calc R U . . .
C17B C 0.05181(4) 0.88974(5) 0.6851(2) 0.0235(4) Uani 1 1 d . . . . .
H17D H 0.0507 0.8971 0.7658 0.035 Uiso 1 1 calc R U . . .
H17E H 0.0388 0.8695 0.6830 0.035 Uiso 1 1 calc R U . . .
H17F H 0.0467 0.8988 0.6206 0.035 Uiso 1 1 calc R U . . .
C18B C 0.09939(5) 0.86717(5) 0.3623(2) 0.0275(5) Uani 1 1 d . . . . .
H18D H 0.0911 0.8473 0.3837 0.041 Uiso 1 1 calc R U . . .
H18E H 0.1163 0.8730 0.3126 0.041 Uiso 1 1 calc R U . . .
H18F H 0.0858 0.8699 0.3151 0.041 Uiso 1 1 calc R U . . .
C19B C 0.12700(5) 0.87913(5) 0.5570(2) 0.0242(4) Uani 1 1 d . . . . .
H19D H 0.1168 0.8601 0.5910 0.036 Uiso 1 1 calc R U . . .
H19E H 0.1347 0.8927 0.6245 0.036 Uiso 1 1 calc R U . . .
H19F H 0.1423 0.8809 0.5048 0.036 Uiso 1 1 calc R U . . .
S1C S 0.08102(2) 0.71234(2) 0.43971(5) 0.02290(11) Uani 1 1 d . . . . .
O2C O 0.12211(3) 0.77595(3) 1.09181(14) 0.0237(3) Uani 1 1 d . . . . .
H2C H 0.1398(8) 0.7864(8) 1.115(3) 0.050(9) Uiso 1 1 d . . . . .
C2C C 0.11616(4) 0.73363(4) 0.50249(19) 0.0200(4) Uani 1 1 d . . . . .
C3C C 0.12300(4) 0.71499(4) 0.58151(19) 0.0190(4) Uani 1 1 d . . . . .
H3CA H 0.1426 0.7265 0.6100 0.023 Uiso 1 1 calc R U . . .
H3CB H 0.1224 0.7002 0.5274 0.023 Uiso 1 1 calc R U . . .
C4C C 0.10476(4) 0.70033(4) 0.69568(18) 0.0179(4) Uani 1 1 d . . . . .
C5C C 0.07351(4) 0.68398(4) 0.66404(18) 0.0174(4) Uani 1 1 d . . . . .
C6C C 0.05485(4) 0.66344(4) 0.74588(19) 0.0204(4) Uani 1 1 d . . . . .
H6CA H 0.0622 0.6594 0.8171 0.024 Uiso 1 1 calc R U . . .
C7C C 0.02618(5) 0.64889(5) 0.7270(2) 0.0228(4) Uani 1 1 d . . . . .
H7CA H 0.0142 0.6352 0.7850 0.027 Uiso 1 1 calc R U . . .
C8C C 0.01507(4) 0.65433(5) 0.6229(2) 0.0231(4) Uani 1 1 d . . . . .
H8CA H -0.0046 0.6445 0.6091 0.028 Uiso 1 1 calc R U . . .
C9C C 0.03282(4) 0.67413(4) 0.5397(2) 0.0221(4) Uani 1 1 d . . . . .
H9CA H 0.0253 0.6777 0.4678 0.027 Uiso 1 1 calc R U . . .
C10C C 0.06187(4) 0.68908(4) 0.55952(19) 0.0190(4) Uani 1 1 d . . . . .
C11C C 0.10998(4) 0.72119(4) 0.80094(18) 0.0182(4) Uani 1 1 d . . . . .
C12C C 0.13653(4) 0.73729(4) 0.85286(19) 0.0200(4) Uani 1 1 d . . . . .
H12C H 0.1517 0.7356 0.8212 0.024 Uiso 1 1 calc R U . . .
C13C C 0.14154(4) 0.75590(4) 0.95002(19) 0.0205(4) Uani 1 1 d . . . . .
H13C H 0.1598 0.7667 0.9836 0.025 Uiso 1 1 calc R U . . .
C14C C 0.11949(4) 0.75845(4) 0.99684(18) 0.0193(4) Uani 1 1 d . . . . .
C15C C 0.09303(4) 0.74292(4) 0.94631(19) 0.0192(4) Uani 1 1 d . . . . .
H15C H 0.0779 0.7448 0.9778 0.023 Uiso 1 1 calc R U . . .
C16C C 0.08851(4) 0.72471(4) 0.85007(18) 0.0189(4) Uani 1 1 d . . . . .
H16C H 0.0702 0.7142 0.8162 0.023 Uiso 1 1 calc R U . . .
C17C C 0.11435(5) 0.67971(4) 0.7385(2) 0.0222(4) Uani 1 1 d . . . . .
H17G H 0.1055 0.6714 0.8177 0.033 Uiso 1 1 calc R U . . .
H17H H 0.1348 0.6898 0.7481 0.033 Uiso 1 1 calc R U . . .
H17I H 0.1088 0.6648 0.6771 0.033 Uiso 1 1 calc R U . . .
C18C C 0.13527(5) 0.74318(5) 0.3889(2) 0.0260(5) Uani 1 1 d . . . . .
H18G H 0.1547 0.7557 0.4146 0.039 Uiso 1 1 calc R U . . .
H18H H 0.1294 0.7531 0.3323 0.039 Uiso 1 1 calc R U . . .
H18I H 0.1340 0.7268 0.3473 0.039 Uiso 1 1 calc R U . . .
C19C C 0.11851(5) 0.75915(5) 0.5691(2) 0.0267(5) Uani 1 1 d . . . . .
H19G H 0.1373 0.7701 0.6051 0.040 Uiso 1 1 calc R U . . .
H19H H 0.1044 0.7529 0.6346 0.040 Uiso 1 1 calc R U . . .
H19I H 0.1154 0.7708 0.5103 0.040 Uiso 1 1 calc R U . . .
S1D S 0.31241(2) 0.87913(2) 0.41411(4) 0.01971(10) Uani 1 1 d . . . . .
O2D O 0.24363(3) 0.86794(3) 1.05307(13) 0.0207(3) Uani 1 1 d . . . . .
H2D H 0.2304 0.8713 1.0435 0.031 Uiso 1 1 calc R U . . .
C2D C 0.28982(4) 0.89184(4) 0.47460(18) 0.0182(4) Uani 1 1 d . . . . .
C3D C 0.30832(4) 0.91867(4) 0.54551(18) 0.0173(4) Uani 1 1 d . . . . .
H3DA H 0.2966 0.9269 0.5692 0.021 Uiso 1 1 calc R U . . .
H3DB H 0.3228 0.9320 0.4881 0.021 Uiso 1 1 calc R U . . .
C4D C 0.32335(4) 0.91710(4) 0.66258(18) 0.0165(4) Uani 1 1 d . . . . .
C5D C 0.33872(4) 0.90079(4) 0.64153(18) 0.0179(4) Uani 1 1 d . . . . .
C6D C 0.35812(4) 0.90269(5) 0.72977(19) 0.0220(4) Uani 1 1 d . . . . .
H6DA H 0.3623 0.9151 0.7973 0.026 Uiso 1 1 calc R U . . .
C7D C 0.37149(5) 0.88713(5) 0.7223(2) 0.0258(4) Uani 1 1 d . . . . .
H7DA H 0.3844 0.8888 0.7843 0.031 Uiso 1 1 calc R U . . .
C8D C 0.36590(5) 0.86912(5) 0.6234(2) 0.0255(4) Uani 1 1 d . . . . .
H8DA H 0.3748 0.8582 0.6180 0.031 Uiso 1 1 calc R U . . .
C9D C 0.34748(4) 0.86721(4) 0.5333(2) 0.0228(4) Uani 1 1 d . . . . .
H9DA H 0.3439 0.8552 0.4648 0.027 Uiso 1 1 calc R U . . .
C10D C 0.33385(4) 0.88292(4) 0.54157(18) 0.0181(4) Uani 1 1 d . . . . .
C11D C 0.30247(4) 0.90404(4) 0.76977(17) 0.0162(4) Uani 1 1 d . . . . .
C12D C 0.28687(4) 0.91632(4) 0.80859(18) 0.0175(4) Uani 1 1 d . . . . .
H12D H 0.2898 0.9330 0.7697 0.021 Uiso 1 1 calc R U . . .
C13D C 0.26723(4) 0.90480(4) 0.90218(18) 0.0183(4) Uani 1 1 d . . . . .
H13D H 0.2568 0.9135 0.9266 0.022 Uiso 1 1 calc R U . . .
C14D C 0.26280(4) 0.88045(4) 0.96009(18) 0.0171(4) Uani 1 1 d . . . . .
C15D C 0.27811(4) 0.86799(4) 0.92416(18) 0.0180(4) Uani 1 1 d . . . . .
H15D H 0.2753 0.8514 0.9641 0.022 Uiso 1 1 calc R U . . .
C16D C 0.29752(4) 0.87965(4) 0.82999(18) 0.0175(4) Uani 1 1 d . . . . .
H16D H 0.3078 0.8708 0.8057 0.021 Uiso 1 1 calc R U . . .
C17D C 0.34486(4) 0.94790(4) 0.69482(19) 0.0212(4) Uani 1 1 d . . . . .
H17J H 0.3536 0.9486 0.7743 0.032 Uiso 1 1 calc R U . . .
H17K H 0.3353 0.9588 0.6999 0.032 Uiso 1 1 calc R U . . .
H17L H 0.3593 0.9558 0.6307 0.032 Uiso 1 1 calc R U . . .
C18D C 0.27815(5) 0.89895(5) 0.36125(19) 0.0240(4) Uani 1 1 d . . . . .
H18J H 0.2648 0.9048 0.3873 0.036 Uiso 1 1 calc R U . . .
H18K H 0.2686 0.8824 0.3082 0.036 Uiso 1 1 calc R U . . .
H18L H 0.2936 0.9142 0.3155 0.036 Uiso 1 1 calc R U . . .
C19D C 0.26572(4) 0.86872(4) 0.54834(19) 0.0199(4) Uani 1 1 d . . . . .
H19J H 0.2545 0.8761 0.5854 0.030 Uiso 1 1 calc R U . . .
H19K H 0.2733 0.8621 0.6135 0.030 Uiso 1 1 calc R U . . .
H19L H 0.2539 0.8531 0.4935 0.030 Uiso 1 1 calc R U . . .
O1E O 0.20494(3) 0.62807(3) 1.04959(14) 0.0252(3) Uani 1 1 d . . . . .
O2E O 0.27371(4) 0.64000(4) 0.43082(16) 0.0332(4) Uani 1 1 d . . . . .
H2E H 0.2824 0.6311 0.4270 0.050 Uiso 1 1 calc R U . . .
C2E C 0.22163(5) 0.61564(5) 1.01182(19) 0.0220(4) Uani 1 1 d . . . . .
C3E C 0.20365(5) 0.59011(4) 0.93225(19) 0.0210(4) Uani 1 1 d . . . . .
H3EA H 0.1879 0.5761 0.9829 0.025 Uiso 1 1 calc R U . . .
H3EB H 0.2151 0.5817 0.9073 0.025 Uiso 1 1 calc R U . . .
C4E C 0.19154(5) 0.59595(4) 0.81554(19) 0.0211(4) Uani 1 1 d . . . . .
C5E C 0.18049(5) 0.61532(4) 0.85199(19) 0.0214(4) Uani 1 1 d . . . . .
C6E C 0.16191(5) 0.61870(5) 0.7762(2) 0.0261(5) Uani 1 1 d . . . . .
H6EA H 0.1562 0.6087 0.7007 0.031 Uiso 1 1 calc R U . . .
C7E C 0.15146(5) 0.63618(5) 0.8071(2) 0.0270(5) Uani 1 1 d . . . . .
H7EA H 0.1390 0.6382 0.7532 0.032 Uiso 1 1 calc R U . . .
C8E C 0.15948(5) 0.65070(5) 0.9175(2) 0.0269(5) Uani 1 1 d . . . . .
H8EA H 0.1526 0.6629 0.9395 0.032 Uiso 1 1 calc R U . . .
C9E C 0.17740(5) 0.64747(4) 0.9954(2) 0.0245(4) Uani 1 1 d . . . . .
H9EA H 0.1826 0.6572 1.0718 0.029 Uiso 1 1 calc R U . . .
C10E C 0.18799(5) 0.63009(4) 0.9632(2) 0.0217(4) Uani 1 1 d . . . . .
C11E C 0.21331(5) 0.60821(4) 0.71109(18) 0.0200(4) Uani 1 1 d . . . . .
C12E C 0.22715(5) 0.59407(5) 0.6741(2) 0.0226(4) Uani 1 1 d . . . . .
H12E H 0.2228 0.5770 0.7140 0.027 Uiso 1 1 calc R U . . .
C13E C 0.24706(5) 0.60402(5) 0.5815(2) 0.0254(4) Uani 1 1 d . . . . .
H13E H 0.2562 0.5939 0.5589 0.031 Uiso 1 1 calc R U . . .
C14E C 0.25361(5) 0.62868(5) 0.52192(19) 0.0248(4) Uani 1 1 d . . . . .
C15E C 0.23976(5) 0.64294(5) 0.5542(2) 0.0250(4) Uani 1 1 d . . . . .
H15E H 0.2438 0.6597 0.5120 0.030 Uiso 1 1 calc R U . . .
C16E C 0.21996(5) 0.63281(4) 0.64811(19) 0.0227(4) Uani 1 1 d . . . . .
H16E H 0.2108 0.6429 0.6699 0.027 Uiso 1 1 calc R U . . .
C17E C 0.16732(5) 0.56761(5) 0.7710(2) 0.0257(4) Uani 1 1 d . . . . .
H17M H 0.1602 0.5702 0.6924 0.039 Uiso 1 1 calc R U . . .
H17N H 0.1522 0.5602 0.8323 0.039 Uiso 1 1 calc R U . . .
H17O H 0.1741 0.5544 0.7600 0.039 Uiso 1 1 calc R U . . .
C18E C 0.24785(5) 0.63843(5) 0.9489(2) 0.0261(5) Uani 1 1 d . . . . .
H18M H 0.2589 0.6533 1.0081 0.039 Uiso 1 1 calc R U . . .
H18N H 0.2424 0.6462 0.8799 0.039 Uiso 1 1 calc R U . . .
H18O H 0.2590 0.6304 0.9180 0.039 Uiso 1 1 calc R U . . .
C19E C 0.22919(5) 0.60663(5) 1.1310(2) 0.0263(4) Uani 1 1 d . . . . .
H19M H 0.2121 0.5917 1.1696 0.039 Uiso 1 1 calc R U . . .
H19N H 0.2383 0.6227 1.1870 0.039 Uiso 1 1 calc R U . . .
H19O H 0.2421 0.5996 1.1134 0.039 Uiso 1 1 calc R U . . .
O1F O 0.25073(3) 0.95530(3) 1.70168(13) 0.0220(3) Uani 1 1 d . . . . .
O2F O 0.21059(3) 0.88989(3) 1.06684(13) 0.0206(3) Uani 1 1 d . . . . .
H2F H 0.1940 0.8820 1.0406 0.031 Uiso 1 1 calc R U . . .
C2F C 0.22209(4) 0.93491(4) 1.66698(18) 0.0183(4) Uani 1 1 d . . . . .
C3F C 0.21011(4) 0.94882(4) 1.58559(18) 0.0179(4) Uani 1 1 d . . . . .
H3FA H 0.2082 0.9628 1.6356 0.022 Uiso 1 1 calc R U . . .
H3FB H 0.1911 0.9344 1.5595 0.022 Uiso 1 1 calc R U . . .
C4F C 0.22724(4) 0.96352(4) 1.47002(18) 0.0163(4) Uani 1 1 d . . . . .
C5F C 0.25807(4) 0.97996(4) 1.50602(18) 0.0173(4) Uani 1 1 d . . . . .
C6F C 0.27795(4) 1.00088(4) 1.42972(19) 0.0199(4) Uani 1 1 d . . . . .
H6FA H 0.2719 1.0056 1.3562 0.024 Uiso 1 1 calc R U . . .
C7F C 0.30637(5) 1.01507(4) 1.4579(2) 0.0224(4) Uani 1 1 d . . . . .
H7FA H 0.3195 1.0291 1.4039 0.027 Uiso 1 1 calc R U . . .
C8F C 0.31540(4) 1.00862(4) 1.5652(2) 0.0227(4) Uani 1 1 d . . . . .
H8FA H 0.3348 1.0181 1.5849 0.027 Uiso 1 1 calc R U . . .
C9F C 0.29626(4) 0.98843(4) 1.6439(2) 0.0214(4) Uani 1 1 d . . . . .
H9FA H 0.3025 0.9842 1.7181 0.026 Uiso 1 1 calc R U . . .
C10F C 0.26763(4) 0.97409(4) 1.61494(19) 0.0180(4) Uani 1 1 d . . . . .
C11F C 0.22253(4) 0.94293(4) 1.36445(17) 0.0161(4) Uani 1 1 d . . . . .
C12F C 0.19568(4) 0.92559(4) 1.31690(18) 0.0179(4) Uani 1 1 d . . . . .
H12F H 0.1802 0.9261 1.3531 0.021 Uiso 1 1 calc R U . . .
C13F C 0.19083(4) 0.90762(4) 1.21846(19) 0.0187(4) Uani 1 1 d . . . . .
H13F H 0.1723 0.8960 1.1885 0.022 Uiso 1 1 calc R U . . .
C14F C 0.21323(4) 0.90678(4) 1.16413(18) 0.0166(4) Uani 1 1 d . . . . .
C15F C 0.23994(4) 0.92352(4) 1.21036(18) 0.0174(4) Uani 1 1 d . . . . .
H15F H 0.2553 0.9229 1.1743 0.021 Uiso 1 1 calc R U . . .
C16F C 0.24438(4) 0.94119(4) 1.30875(18) 0.0174(4) Uani 1 1 d . . . . .
H16F H 0.2629 0.9525 1.3393 0.021 Uiso 1 1 calc R U . . .
C17F C 0.21717(5) 0.98361(4) 1.42502(19) 0.0207(4) Uani 1 1 d . . . . .
H17P H 0.1969 0.9730 1.4111 0.031 Uiso 1 1 calc R U . . .
H17Q H 0.2267 0.9925 1.3479 0.031 Uiso 1 1 calc R U . . .
H17R H 0.2215 0.9981 1.4875 0.031 Uiso 1 1 calc R U . . .
C18F C 0.20620(5) 0.92617(5) 1.78826(19) 0.0237(4) Uani 1 1 d . . . . .
H18P H 0.2147 0.9182 1.8424 0.036 Uiso 1 1 calc R U . . .
H18Q H 0.1866 0.9121 1.7726 0.036 Uiso 1 1 calc R U . . .
H18R H 0.2071 0.9426 1.8280 0.036 Uiso 1 1 calc R U . . .
C19F C 0.22265(5) 0.91021(5) 1.6072(2) 0.0241(4) Uani 1 1 d . . . . .
H19P H 0.2291 0.9014 1.6673 0.036 Uiso 1 1 calc R U . . .
H19Q H 0.2355 0.9168 1.5366 0.036 Uiso 1 1 calc R U . . .
H19R H 0.2038 0.8965 1.5790 0.036 Uiso 1 1 calc R U . . .
O1G O 0.21400(3) 0.74982(3) 1.71516(14) 0.0248(3) Uani 1 1 d . . . . .
O2G O 0.21209(3) 0.81171(3) 1.09220(14) 0.0232(3) Uani 1 1 d . . . . .
H2G H 0.2253(8) 0.8303(8) 1.071(3) 0.054(10) Uiso 1 1 d . . . . .
C2G C 0.22636(5) 0.77941(4) 1.68546(19) 0.0203(4) Uani 1 1 d . . . . .
C3G C 0.25318(4) 0.78886(4) 1.61242(19) 0.0194(4) Uani 1 1 d . . . . .
H3GA H 0.2670 0.7875 1.6664 0.023 Uiso 1 1 calc R U . . .
H3GB H 0.2610 0.8089 1.5905 0.023 Uiso 1 1 calc R U . . .
C4G C 0.25001(4) 0.77223(4) 1.49320(19) 0.0185(4) Uani 1 1 d . . . . .
C5G C 0.23093(4) 0.74129(4) 1.52099(19) 0.0189(4) Uani 1 1 d . . . . .
C6G C 0.22975(5) 0.72075(5) 1.44173(19) 0.0224(4) Uani 1 1 d . . . . .
H6GA H 0.2411 0.7264 1.3697 0.027 Uiso 1 1 calc R U . . .
C7G C 0.21253(5) 0.69237(5) 1.4651(2) 0.0244(4) Uani 1 1 d . . . . .
H7GA H 0.2120 0.6788 1.4095 0.029 Uiso 1 1 calc R U . . .
C8G C 0.19614(5) 0.68402(5) 1.5701(2) 0.0246(4) Uani 1 1 d . . . . .
H8GA H 0.1842 0.6646 1.5866 0.029 Uiso 1 1 calc R U . . .
C9G C 0.19701(5) 0.70378(5) 1.6510(2) 0.0233(4) Uani 1 1 d . . . . .
H9GA H 0.1859 0.6979 1.7235 0.028 Uiso 1 1 calc R U . . .
C10G C 0.21424(4) 0.73235(4) 1.62667(19) 0.0202(4) Uani 1 1 d . . . . .
C11G C 0.23905(4) 0.78213(4) 1.38606(18) 0.0184(4) Uani 1 1 d . . . . .
C12G C 0.25539(4) 0.80962(4) 1.34367(19) 0.0208(4) Uani 1 1 d . . . . .
H12G H 0.2727 0.8217 1.3832 0.025 Uiso 1 1 calc R U . . .
C13G C 0.24710(5) 0.81984(4) 1.2460(2) 0.0220(4) Uani 1 1 d . . . . .
H13G H 0.2586 0.8386 1.2191 0.026 Uiso 1 1 calc R U . . .
C14G C 0.22181(5) 0.80254(4) 1.18742(19) 0.0203(4) Uani 1 1 d . . . . .
C15G C 0.20510(5) 0.77524(4) 1.22809(19) 0.0212(4) Uani 1 1 d . . . . .
H15G H 0.1877 0.7634 1.1888 0.025 Uiso 1 1 calc R U . . .
C16G C 0.21374(4) 0.76523(4) 1.32607(19) 0.0200(4) Uani 1 1 d . . . . .
H16G H 0.2021 0.7464 1.3528 0.024 Uiso 1 1 calc R U . . .
C17G C 0.27950(5) 0.77762(5) 1.4586(2) 0.0238(4) Uani 1 1 d . . . . .
H17S H 0.2927 0.7978 1.4576 0.036 Uiso 1 1 calc R U . . .
H17T H 0.2789 0.7698 1.3768 0.036 Uiso 1 1 calc R U . . .
H17U H 0.2856 0.7686 1.5194 0.036 Uiso 1 1 calc R U . . .
C18G C 0.20433(5) 0.78351(5) 1.6190(2) 0.0257(5) Uani 1 1 d . . . . .
H18S H 0.1886 0.7789 1.6749 0.039 Uiso 1 1 calc R U . . .
H18T H 0.1975 0.7712 1.5468 0.039 Uiso 1 1 calc R U . . .
H18U H 0.2126 0.8031 1.5926 0.039 Uiso 1 1 calc R U . . .
C19G C 0.23308(5) 0.79407(5) 1.8092(2) 0.0272(5) Uani 1 1 d . . . . .
H19S H 0.2161 0.7861 1.8598 0.041 Uiso 1 1 calc R U . . .
H19T H 0.2401 0.8141 1.7969 0.041 Uiso 1 1 calc R U . . .
H19U H 0.2474 0.7915 1.8510 0.041 Uiso 1 1 calc R U . . .
O1H O 0.02385(3) 0.78610(3) 1.72423(13) 0.0211(3) Uani 1 1 d . . . . .
O2H O 0.08972(3) 0.79899(3) 1.10211(14) 0.0222(3) Uani 1 1 d . . . . .
H2H H 0.1000(7) 0.7911(7) 1.092(3) 0.043(8) Uiso 1 1 d . . . . .
C2H C 0.04223(4) 0.77540(4) 1.68924(19) 0.0187(4) Uani 1 1 d . . . . .
C3H C 0.02555(4) 0.74865(4) 1.61477(18) 0.0182(4) Uani 1 1 d . . . . .
H3HA H 0.0108 0.7343 1.6684 0.022 Uiso 1 1 calc R U . . .
H3HB H 0.0382 0.7416 1.5907 0.022 Uiso 1 1 calc R U . . .
C4H C 0.01157(4) 0.75171(4) 1.49807(18) 0.0180(4) Uani 1 1 d . . . . .
C5H C -0.00190(4) 0.76915(4) 1.53067(18) 0.0188(4) Uani 1 1 d . . . . .
C6H C -0.02183(4) 0.76986(5) 1.4532(2) 0.0239(4) Uani 1 1 d . . . . .
H6HA H -0.0276 0.7585 1.3813 0.029 Uiso 1 1 calc R U . . .
C7H C -0.03335(5) 0.78664(5) 1.4782(2) 0.0264(4) Uani 1 1 d . . . . .
H7HA H -0.0467 0.7869 1.4236 0.032 Uiso 1 1 calc R U . . .
C8H C -0.02530(5) 0.80301(5) 1.5832(2) 0.0264(5) Uani 1 1 d . . . . .
H8HA H -0.0329 0.8148 1.6004 0.032 Uiso 1 1 calc R U . . .
C9H C -0.00615(5) 0.80226(5) 1.6631(2) 0.0236(4) Uani 1 1 d . . . . .
H9HA H -0.0010 0.8132 1.7362 0.028 Uiso 1 1 calc R U . . .
C10H C 0.00562(4) 0.78552(4) 1.63737(19) 0.0189(4) Uani 1 1 d . . . . .
C11H C 0.03267(4) 0.76500(4) 1.39216(18) 0.0170(4) Uani 1 1 d . . . . .
C12H C 0.04833(4) 0.75278(4) 1.35529(19) 0.0197(4) Uani 1 1 d . . . . .
H12H H 0.0457 0.7365 1.3967 0.024 Uiso 1 1 calc R U . . .
C13H C 0.06757(4) 0.76372(4) 1.26009(19) 0.0194(4) Uani 1 1 d . . . . .
H13H H 0.0782 0.7552 1.2376 0.023 Uiso 1 1 calc R U . . .
C14H C 0.07114(4) 0.78726(4) 1.19785(19) 0.0184(4) Uani 1 1 d . . . . .
C15H C 0.05602(4) 0.79995(4) 1.23247(18) 0.0186(4) Uani 1 1 d . . . . .
H15H H 0.0585 0.8162 1.1903 0.022 Uiso 1 1 calc R U . . .
C16H C 0.03709(4) 0.78888(4) 1.32939(18) 0.0183(4) Uani 1 1 d . . . . .
H16H H 0.0269 0.7978 1.3534 0.022 Uiso 1 1 calc R U . . .
C17H C -0.01091(5) 0.72203(5) 1.4570(2) 0.0234(4) Uani 1 1 d . . . . .
H17V H -0.0262 0.7141 1.5173 0.035 Uiso 1 1 calc R U . . .
H17W H -0.0025 0.7100 1.4515 0.035 Uiso 1 1 calc R U . . .
H17X H -0.0183 0.7231 1.3763 0.035 Uiso 1 1 calc R U . . .
C18H C 0.06735(5) 0.79871(4) 1.6217(2) 0.0222(4) Uani 1 1 d . . . . .
H18V H 0.0783 0.8142 1.6787 0.033 Uiso 1 1 calc R U . . .
H18W H 0.0608 0.8055 1.5530 0.033 Uiso 1 1 calc R U . . .
H18X H 0.0791 0.7914 1.5898 0.033 Uiso 1 1 calc R U . . .
C19H C 0.05149(5) 0.76870(5) 1.8091(2) 0.0243(4) Uani 1 1 d . . . . .
H19V H 0.0612 0.7857 1.8593 0.036 Uiso 1 1 calc R U . . .
H19W H 0.0643 0.7616 1.7920 0.036 Uiso 1 1 calc R U . . .
H19X H 0.0351 0.7545 1.8538 0.036 Uiso 1 1 calc R U . . .
O1IA O 0.16729(4) 0.81205(5) 1.20185(19) 0.0493(6) Uani 0.582(15) 1 d . . P A 1
H1IC H 0.1840 0.8127 1.1676 0.074 Uiso 0.5819 1 d . U P A 1
C1IA C 0.16851(10) 0.82097(15) 1.3252(6) 0.0284(16) Uani 0.582(15) 1 d . . P A 1
H1IA H 0.1646 0.8046 1.3785 0.034 Uiso 0.582(15) 1 calc R U P A 1
C2IA C 0.19599(7) 0.84400(9) 1.3625(3) 0.0589(10) Uani 0.582(15) 1 d . . P A 1
H2IA H 0.1952 0.8490 1.4485 0.088 Uiso 0.582(15) 1 calc R U P A 1
H2IB H 0.2100 0.8381 1.3542 0.088 Uiso 0.582(15) 1 calc R U P A 1
H2IC H 0.2011 0.8603 1.3098 0.088 Uiso 0.582(15) 1 calc R U P A 1
C3IA C 0.14484(6) 0.82648(7) 1.3455(3) 0.0471(7) Uani 0.582(15) 1 d . . P A 1
H3IA H 0.1454 0.8327 1.4306 0.071 Uiso 0.582(15) 1 calc R U P A 1
H3IB H 0.1467 0.8411 1.2886 0.071 Uiso 0.582(15) 1 calc R U P A 1
H3IC H 0.1270 0.8092 1.3306 0.071 Uiso 0.582(15) 1 calc R U P A 1
O1IB O 0.16729(4) 0.81205(5) 1.20185(19) 0.0493(6) Uani 0.418(15) 1 d . . P A 2
H1ID H 0.1840 0.8127 1.1676 0.074 Uiso 0.4181 1 d . U P A 2
C1IB C 0.17201(13) 0.83266(18) 1.2771(8) 0.028(2) Uani 0.418(15) 1 d . . P A 2
H1IB H 0.1761 0.8487 1.2214 0.034 Uiso 0.418(15) 1 calc R U P A 2
C2IB C 0.19599(7) 0.84400(9) 1.3625(3) 0.0589(10) Uani 0.418(15) 1 d . . P A 2
H2ID H 0.1963 0.8591 1.4113 0.088 Uiso 0.418(15) 1 calc R U P A 2
H2IE H 0.1941 0.8291 1.4176 0.088 Uiso 0.418(15) 1 calc R U P A 2
H2IF H 0.2134 0.8513 1.3154 0.088 Uiso 0.418(15) 1 calc R U P A 2
C3IB C 0.14484(6) 0.82648(7) 1.3455(3) 0.0471(7) Uani 0.418(15) 1 d . . P A 2
H3ID H 0.1488 0.8421 1.4010 0.071 Uiso 0.418(15) 1 calc R U P A 2
H3IE H 0.1306 0.8243 1.2854 0.071 Uiso 0.418(15) 1 calc R U P A 2
H3IF H 0.1379 0.8092 1.3935 0.071 Uiso 0.418(15) 1 calc R U P A 2
O1JA O 0.16450(4) 0.85505(5) 0.95917(19) 0.0474(6) Uani 0.421(13) 1 d . . P B 1
H1JC H 0.1494 0.8536 0.9929 0.071 Uiso 0.4209 1 d . U P B 1
C1JA C 0.16113(12) 0.83389(16) 0.8873(7) 0.0239(19) Uani 0.421(13) 1 d . . P B 1
H1JA H 0.1584 0.8185 0.9447 0.029 Uiso 0.421(13) 1 calc R U P B 1
C2JA C 0.13511(6) 0.82154(6) 0.8062(3) 0.0374(6) Uani 0.421(13) 1 d . . P B 1
H2JA H 0.1342 0.8062 0.7567 0.056 Uiso 0.421(13) 1 calc R U P B 1
H2JB H 0.1184 0.8143 0.8581 0.056 Uiso 0.421(13) 1 calc R U P B 1
H2JC H 0.1360 0.8361 0.7515 0.056 Uiso 0.421(13) 1 calc R U P B 1
C3JA C 0.18684(6) 0.84081(7) 0.8137(3) 0.0412(6) Uani 0.421(13) 1 d . . P B 1
H3JA H 0.1832 0.8246 0.7628 0.062 Uiso 0.421(13) 1 calc R U P B 1
H3JB H 0.1916 0.8569 0.7604 0.062 Uiso 0.421(13) 1 calc R U P B 1
H3JC H 0.2025 0.8453 0.8696 0.062 Uiso 0.421(13) 1 calc R U P B 1
O1JB O 0.16450(4) 0.85505(5) 0.95917(19) 0.0474(6) Uani 0.579(13) 1 d . . P B 2
H1JD H 0.1494 0.8536 0.9929 0.071 Uiso 0.5791 1 d . U P B 2
C1JB C 0.16323(9) 0.84593(13) 0.8387(5) 0.0272(15) Uani 0.579(13) 1 d . . P B 2
H1JB H 0.1661 0.8618 0.7841 0.033 Uiso 0.579(13) 1 calc R U P B 2
C2JB C 0.13511(6) 0.82154(6) 0.8062(3) 0.0374(6) Uani 0.579(13) 1 d . . P B 2
H2JD H 0.1354 0.8160 0.7206 0.056 Uiso 0.579(13) 1 calc R U P B 2
H2JE H 0.1308 0.8058 0.8611 0.056 Uiso 0.579(13) 1 calc R U P B 2
H2JF H 0.1207 0.8269 0.8156 0.056 Uiso 0.579(13) 1 calc R U P B 2
C3JB C 0.18684(6) 0.84081(7) 0.8137(3) 0.0412(6) Uani 0.579(13) 1 d . . P B 2
H3JD H 0.1856 0.8344 0.7285 0.062 Uiso 0.579(13) 1 calc R U P B 2
H3JE H 0.2047 0.8582 0.8258 0.062 Uiso 0.579(13) 1 calc R U P B 2
H3JF H 0.1858 0.8264 0.8702 0.062 Uiso 0.579(13) 1 calc R U P B 2
O1K O 0.33323(14) 0.67605(11) -0.4509(5) 0.0399(13) Uiso 0.3333 1 d . . P . .
C1K C 0.33091(16) 0.67445(14) -0.3415(6) 0.0262(15) Uiso 0.3333 1 d . . P . .
C2K C 0.36009(17) 0.68410(17) -0.3031(7) 0.0349(16) Uiso 0.3333 1 d . . P . .
C3K C 0.30956(17) 0.65793(17) -0.2447(7) 0.0360(16) Uiso 0.3333 1 d . . P . .
H1KB H 0.3498 0.6890 -0.4703 0.054 Uiso 0.3333 1 d . U P . .
H1KA H 0.3314 0.6921 -0.3285 0.043 Uiso 0.3333 1 d . U P . .
H2KA H 0.3728 0.6946 -0.3687 0.054 Uiso 0.3333 1 d . U P . .
H2KB H 0.3648 0.6959 -0.2313 0.054 Uiso 0.3333 1 d . U P . .
H2KC H 0.3622 0.6682 -0.2836 0.054 Uiso 0.3333 1 d . U P . .
H3KA H 0.2910 0.6526 -0.2751 0.054 Uiso 0.3333 1 d . U P . .
H3KB H 0.3104 0.6416 -0.2241 0.054 Uiso 0.3333 1 d . U P . .
H3KC H 0.3130 0.6693 -0.1718 0.054 Uiso 0.3333 1 d . U P . .
O1L O 0.3333 0.6667 0.2968(4) 0.0496(9) Uiso 1 3 d S . P . .
C1L C 0.34307(15) 0.67774(15) 0.1764(6) 0.0270(14) Uiso 0.3333 1 d . . P . .
C2L C 0.3229(2) 0.6797(2) 0.0896(9) 0.046(2) Uiso 0.3333 1 d . . P . .
C3L C 0.35223(17) 0.65777(17) 0.1289(7) 0.0335(16) Uiso 0.3333 1 d . . P . .
H1LB H 0.3276 0.6765 0.3338 0.050 Uiso 0.3333 1 d . U P . .
H1LA H 0.3595 0.6961 0.1834 0.040 Uiso 0.3333 1 d . U P . .
H2LA H 0.3173 0.6926 0.1213 0.050 Uiso 0.3333 1 d . U P . .
H2LB H 0.3312 0.6861 0.0096 0.050 Uiso 0.3333 1 d . U P . .
H2LC H 0.3062 0.6615 0.0805 0.050 Uiso 0.3333 1 d . U P . .
H3LA H 0.3652 0.6569 0.1849 0.050 Uiso 0.3333 1 d . U P . .
H3LB H 0.3360 0.6392 0.1201 0.050 Uiso 0.3333 1 d . U P . .
H3LC H 0.3610 0.6638 0.0492 0.050 Uiso 0.3333 1 d . U P . .

loop_
_atom_site_aniso_label
_atom_site_aniso_U_11
_atom_site_aniso_U_22
_atom_site_aniso_U_33
_atom_site_aniso_U_23
_atom_site_aniso_U_13
_atom_site_aniso_U_12
S1A 0.0242(2) 0.0267(3) 0.0194(2) 0.00168(19) -0.00215(19) 0.0137(2)
O2A 0.0301(9) 0.0353(9) 0.0270(8) -0.0104(7) -0.0087(7) 0.0162(8)
C2A 0.0225(10) 0.0272(11) 0.0186(9) 0.0019(8) 0.0005(8) 0.0139(9)
C3A 0.0228(10) 0.0293(11) 0.0184(10) -0.0003(8) 0.0010(8) 0.0161(9)
C4A 0.0200(10) 0.0223(10) 0.0177(9) -0.0002(8) -0.0001(7) 0.0120(8)
C5A 0.0221(10) 0.0199(9) 0.0195(9) -0.0031(7) 0.0001(8) 0.0120(8)
C6A 0.0226(10) 0.0220(10) 0.0205(10) -0.0028(8) 0.0009(8) 0.0103(8)
C7A 0.0222(10) 0.0215(10) 0.0263(11) -0.0044(8) 0.0021(8) 0.0088(8)
C8A 0.0188(10) 0.0226(10) 0.0301(11) -0.0074(8) -0.0013(8) 0.0097(8)
C9A 0.0222(10) 0.0255(10) 0.0240(10) -0.0064(8) -0.0052(8) 0.0148(9)
C10A 0.0231(10) 0.0203(9) 0.0216(10) -0.0044(8) -0.0009(8) 0.0131(8)
C11A 0.0199(10) 0.0226(10) 0.0174(9) 0.0036(8) 0.0007(7) 0.0102(8)
C12A 0.0223(10) 0.0289(11) 0.0188(10) 0.0016(8) 0.0004(8) 0.0136(9)
C13A 0.0201(10) 0.0301(11) 0.0234(10) 0.0011(9) -0.0041(8) 0.0104(9)
C14A 0.0281(11) 0.0243(10) 0.0173(10) -0.0010(8) -0.0036(8) 0.0118(9)
C15A 0.0246(11) 0.0259(11) 0.0197(10) -0.0001(8) -0.0001(8) 0.0130(9)
C16A 0.0207(10) 0.0242(10) 0.0186(9) 0.0006(8) -0.0009(8) 0.0114(8)
C17A 0.0261(11) 0.0256(11) 0.0260(11) 0.0007(8) -0.0003(9) 0.0158(9)
C18A 0.0310(12) 0.0404(13) 0.0203(10) 0.0044(9) 0.0044(9) 0.0209(11)
C19A 0.0265(11) 0.0244(10) 0.0211(10) 0.0029(8) 0.0009(8) 0.0127(9)
S1B 0.0240(2) 0.0211(2) 0.0199(2) 0.00105(18) 0.00541(19) 0.0109(2)
O2B 0.0277(8) 0.0210(7) 0.0209(7) 0.0030(6) 0.0001(6) 0.0116(6)
C2B 0.0222(10) 0.0186(10) 0.0191(10) -0.0025(7) 0.0004(8) 0.0087(8)
C3B 0.0189(10) 0.0207(10) 0.0195(10) -0.0012(8) -0.0010(8) 0.0078(8)
C4B 0.0170(9) 0.0179(9) 0.0188(9) 0.0003(7) 0.0002(7) 0.0074(8)
C5B 0.0174(9) 0.0203(10) 0.0184(9) 0.0006(8) -0.0017(7) 0.0095(8)
C6B 0.0249(10) 0.0224(10) 0.0189(10) 0.0015(8) 0.0008(8) 0.0135(9)
C7B 0.0300(11) 0.0225(10) 0.0215(10) -0.0032(8) -0.0035(8) 0.0159(9)
C8B 0.0273(10) 0.0171(9) 0.0242(10) 0.0021(8) -0.0038(8) 0.0106(8)
C9B 0.0200(10) 0.0213(10) 0.0223(10) 0.0036(8) -0.0002(8) 0.0084(8)
C10B 0.0187(9) 0.0201(10) 0.0192(9) 0.0003(7) -0.0015(7) 0.0103(8)
C11B 0.0192(9) 0.0187(9) 0.0185(9) -0.0013(7) 0.0022(8) 0.0089(8)
C12B 0.0200(10) 0.0205(10) 0.0199(10) -0.0009(8) 0.0020(8) 0.0091(8)
C13B 0.0223(10) 0.0178(9) 0.0219(10) 0.0021(8) 0.0049(8) 0.0087(8)
C14B 0.0255(10) 0.0217(10) 0.0159(9) 0.0014(8) 0.0029(8) 0.0142(9)
C15B 0.0235(10) 0.0188(10) 0.0216(10) -0.0028(8) -0.0023(8) 0.0091(8)
C16B 0.0227(10) 0.0149(9) 0.0204(10) 0.0005(7) 0.0015(8) 0.0078(8)
C17B 0.0190(10) 0.0251(10) 0.0269(11) 0.0021(8) 0.0032(8) 0.0113(9)
C18B 0.0303(11) 0.0266(11) 0.0224(11) -0.0061(9) 0.0002(9) 0.0117(9)
C19B 0.0255(11) 0.0256(11) 0.0235(10) -0.0002(8) 0.0016(8) 0.0144(9)
S1C 0.0235(2) 0.0239(2) 0.0203(2) 0.00490(19) -0.00167(19) 0.0111(2)
O2C 0.0217(8) 0.0249(8) 0.0239(8) -0.0069(6) -0.0019(6) 0.0112(6)
C2C 0.0227(10) 0.0193(9) 0.0179(9) 0.0016(7) 0.0022(8) 0.0105(8)
C3C 0.0196(9) 0.0209(10) 0.0181(9) 0.0007(8) 0.0016(7) 0.0113(8)
C4C 0.0184(9) 0.0179(9) 0.0171(9) 0.0010(7) -0.0001(7) 0.0088(8)
C5C 0.0188(9) 0.0166(9) 0.0176(9) -0.0014(7) 0.0009(7) 0.0094(8)
C6C 0.0216(10) 0.0200(10) 0.0186(9) -0.0015(8) -0.0003(8) 0.0095(8)
C7C 0.0224(10) 0.0202(10) 0.0222(10) -0.0020(8) 0.0027(8) 0.0079(8)
C8C 0.0176(9) 0.0221(10) 0.0281(11) -0.0062(8) -0.0009(8) 0.0089(8)
C9C 0.0224(10) 0.0232(10) 0.0232(10) -0.0044(8) -0.0046(8) 0.0132(9)
C10C 0.0224(10) 0.0171(9) 0.0190(9) -0.0016(7) 0.0009(8) 0.0109(8)
C11C 0.0208(9) 0.0174(9) 0.0162(9) 0.0039(7) 0.0006(7) 0.0093(8)
C12C 0.0201(10) 0.0224(10) 0.0188(10) 0.0018(8) 0.0008(7) 0.0117(8)
C13C 0.0188(9) 0.0212(10) 0.0202(10) 0.0000(8) -0.0035(8) 0.0090(8)
C14C 0.0249(10) 0.0184(9) 0.0148(9) -0.0001(7) -0.0005(8) 0.0110(8)
C15C 0.0193(10) 0.0204(10) 0.0190(9) 0.0024(8) 0.0023(7) 0.0107(8)
C16C 0.0188(9) 0.0189(9) 0.0175(9) 0.0008(7) 0.0004(7) 0.0084(8)
C17C 0.0237(10) 0.0213(10) 0.0245(10) 0.0024(8) 0.0000(8) 0.0135(9)
C18C 0.0284(11) 0.0289(11) 0.0196(10) 0.0063(8) 0.0057(8) 0.0135(9)
C19C 0.0386(12) 0.0201(10) 0.0231(10) 0.0023(8) 0.0022(9) 0.0159(9)
S1D 0.0187(2) 0.0215(2) 0.0180(2) -0.00427(17) -0.00131(17) 0.00932(19)
O2D 0.0214(7) 0.0230(7) 0.0195(7) 0.0048(6) 0.0044(6) 0.0124(6)
C2D 0.0189(9) 0.0192(9) 0.0170(9) 0.0001(7) -0.0001(7) 0.0100(8)
C3D 0.0194(9) 0.0168(9) 0.0153(9) 0.0013(7) 0.0004(7) 0.0087(8)
C4D 0.0166(9) 0.0168(9) 0.0152(9) -0.0003(7) -0.0004(7) 0.0077(8)
C5D 0.0159(9) 0.0193(9) 0.0171(9) 0.0024(7) 0.0031(7) 0.0078(8)
C6D 0.0197(10) 0.0275(11) 0.0193(10) 0.0012(8) 0.0027(8) 0.0122(8)
C7D 0.0204(10) 0.0343(12) 0.0249(10) 0.0068(9) 0.0015(8) 0.0151(9)
C8D 0.0233(10) 0.0285(11) 0.0299(11) 0.0071(9) 0.0065(9) 0.0169(9)
C9D 0.0217(10) 0.0217(10) 0.0253(10) 0.0021(8) 0.0055(8) 0.0112(8)
C10D 0.0142(9) 0.0177(9) 0.0197(9) 0.0019(7) 0.0019(7) 0.0059(7)
C11D 0.0155(9) 0.0180(9) 0.0141(9) -0.0014(7) -0.0028(7) 0.0076(7)
C12D 0.0195(9) 0.0163(9) 0.0170(9) -0.0003(7) -0.0010(7) 0.0091(8)
C13D 0.0194(9) 0.0191(9) 0.0185(9) -0.0017(7) -0.0007(7) 0.0112(8)
C14D 0.0160(9) 0.0195(9) 0.0148(9) -0.0010(7) -0.0003(7) 0.0081(8)
C15D 0.0209(9) 0.0172(9) 0.0174(9) 0.0015(7) -0.0010(7) 0.0107(8)
C16D 0.0179(9) 0.0198(9) 0.0170(9) -0.0013(7) -0.0019(7) 0.0111(8)
C17D 0.0191(9) 0.0188(10) 0.0218(10) -0.0023(8) -0.0009(8) 0.0064(8)
C18D 0.0271(11) 0.0263(11) 0.0186(10) -0.0005(8) -0.0052(8) 0.0134(9)
C19D 0.0168(9) 0.0196(9) 0.0194(9) -0.0012(8) -0.0010(7) 0.0062(8)
O1E 0.0342(8) 0.0268(8) 0.0187(7) -0.0030(6) -0.0025(6) 0.0184(7)
O2E 0.0339(9) 0.0381(9) 0.0293(9) 0.0125(7) 0.0090(7) 0.0194(8)
C2E 0.0283(11) 0.0220(10) 0.0179(9) 0.0001(8) -0.0011(8) 0.0143(9)
C3E 0.0277(11) 0.0179(10) 0.0178(9) 0.0021(8) 0.0006(8) 0.0117(8)
C4E 0.0269(11) 0.0183(10) 0.0175(9) -0.0004(7) -0.0005(8) 0.0108(9)
C5E 0.0250(10) 0.0199(10) 0.0191(10) 0.0016(8) 0.0016(8) 0.0110(8)
C6E 0.0248(11) 0.0267(11) 0.0240(10) 0.0016(8) -0.0005(8) 0.0109(9)
C7E 0.0239(10) 0.0282(11) 0.0302(11) 0.0077(9) 0.0031(9) 0.0141(9)
C8E 0.0249(11) 0.0234(10) 0.0336(12) 0.0061(9) 0.0091(9) 0.0131(9)
C9E 0.0271(11) 0.0193(10) 0.0251(10) 0.0015(8) 0.0056(8) 0.0100(9)
C10E 0.0240(10) 0.0186(9) 0.0211(10) 0.0035(8) 0.0030(8) 0.0097(8)
C11E 0.0256(10) 0.0178(9) 0.0153(9) -0.0018(7) -0.0034(8) 0.0099(8)
C12E 0.0269(11) 0.0205(10) 0.0201(10) 0.0007(8) -0.0023(8) 0.0116(9)
C13E 0.0272(11) 0.0293(11) 0.0225(10) 0.0013(8) -0.0018(8) 0.0161(9)
C14E 0.0242(10) 0.0288(11) 0.0175(10) 0.0018(8) -0.0011(8) 0.0102(9)
C15E 0.0325(12) 0.0220(10) 0.0176(10) 0.0014(8) -0.0036(8) 0.0114(9)
C16E 0.0304(11) 0.0194(10) 0.0185(10) -0.0014(8) -0.0037(8) 0.0128(9)
C17E 0.0281(11) 0.0224(10) 0.0225(10) -0.0030(8) -0.0024(9) 0.0096(9)
C18E 0.0307(12) 0.0242(11) 0.0210(10) -0.0004(8) -0.0022(9) 0.0121(9)
C19E 0.0345(12) 0.0282(11) 0.0185(10) -0.0002(8) -0.0036(9) 0.0174(10)
O1F 0.0222(7) 0.0233(7) 0.0185(7) 0.0037(6) -0.0016(6) 0.0099(6)
O2F 0.0192(7) 0.0235(7) 0.0189(7) -0.0058(6) -0.0028(5) 0.0107(6)
C2F 0.0196(9) 0.0168(9) 0.0179(9) 0.0011(7) 0.0006(7) 0.0086(8)
C3F 0.0187(9) 0.0191(9) 0.0158(9) -0.0004(7) 0.0003(7) 0.0094(8)
C4F 0.0176(9) 0.0165(9) 0.0163(9) 0.0007(7) -0.0004(7) 0.0095(8)
C5F 0.0182(9) 0.0157(9) 0.0180(9) -0.0029(7) -0.0002(7) 0.0085(8)
C6F 0.0226(10) 0.0181(9) 0.0187(9) -0.0010(7) 0.0004(8) 0.0100(8)
C7F 0.0218(10) 0.0172(9) 0.0251(10) -0.0023(8) 0.0040(8) 0.0075(8)
C8F 0.0189(10) 0.0200(10) 0.0289(11) -0.0064(8) -0.0024(8) 0.0094(8)
C9F 0.0214(10) 0.0222(10) 0.0239(10) -0.0042(8) -0.0035(8) 0.0132(8)
C10F 0.0204(10) 0.0179(9) 0.0178(9) -0.0023(7) 0.0001(7) 0.0111(8)
C11F 0.0203(9) 0.0157(9) 0.0138(9) 0.0026(7) 0.0003(7) 0.0102(8)
C12F 0.0160(9) 0.0202(9) 0.0188(9) 0.0003(7) 0.0011(7) 0.0101(8)
C13F 0.0166(9) 0.0187(9) 0.0197(9) 0.0021(7) 0.0005(7) 0.0079(8)
C14F 0.0198(9) 0.0166(9) 0.0142(9) 0.0007(7) -0.0001(7) 0.0095(8)
C15F 0.0175(9) 0.0194(9) 0.0166(9) 0.0019(7) 0.0021(7) 0.0103(8)
C16F 0.0152(9) 0.0175(9) 0.0180(9) 0.0019(7) -0.0010(7) 0.0072(8)
C17F 0.0252(10) 0.0217(10) 0.0187(9) 0.0005(8) 0.0000(8) 0.0143(9)
C18F 0.0273(11) 0.0232(10) 0.0195(10) 0.0037(8) 0.0032(8) 0.0118(9)
C19F 0.0342(12) 0.0223(10) 0.0205(10) 0.0017(8) 0.0012(8) 0.0175(9)
O1G 0.0302(8) 0.0202(7) 0.0212(7) 0.0029(6) 0.0076(6) 0.0105(6)
O2G 0.0282(8) 0.0222(8) 0.0199(7) 0.0041(6) 0.0005(6) 0.0131(7)
C2G 0.0233(10) 0.0179(10) 0.0186(9) -0.0002(7) 0.0012(8) 0.0094(8)
C3G 0.0193(10) 0.0176(9) 0.0191(10) -0.0010(8) -0.0010(7) 0.0075(8)
C4G 0.0205(10) 0.0164(9) 0.0178(9) -0.0004(7) 0.0013(7) 0.0086(8)
C5G 0.0207(10) 0.0182(10) 0.0181(9) 0.0011(7) -0.0023(8) 0.0099(8)
C6G 0.0271(11) 0.0230(10) 0.0178(10) -0.0009(8) -0.0025(8) 0.0129(9)
C7G 0.0315(11) 0.0198(10) 0.0232(10) -0.0027(8) -0.0071(9) 0.0138(9)
C8G 0.0232(10) 0.0184(10) 0.0298(11) 0.0027(8) -0.0048(8) 0.0086(8)
C9G 0.0229(10) 0.0222(10) 0.0242(10) 0.0049(8) 0.0006(8) 0.0109(8)
C10G 0.0212(10) 0.0199(10) 0.0189(9) -0.0001(7) -0.0019(8) 0.0099(8)
C11G 0.0223(10) 0.0175(9) 0.0153(9) -0.0002(7) 0.0014(7) 0.0099(8)
C12G 0.0208(10) 0.0160(9) 0.0214(10) -0.0017(7) 0.0009(8) 0.0060(8)
C13G 0.0245(10) 0.0160(9) 0.0230(10) 0.0020(8) 0.0042(8) 0.0081(8)
C14G 0.0250(10) 0.0209(10) 0.0166(9) 0.0000(7) 0.0016(8) 0.0128(9)
C15G 0.0242(10) 0.0187(10) 0.0181(9) -0.0010(7) -0.0015(8) 0.0088(8)
C16G 0.0219(10) 0.0166(9) 0.0192(9) -0.0004(7) 0.0007(8) 0.0078(8)
C17G 0.0236(10) 0.0265(11) 0.0209(10) 0.0015(8) 0.0011(8) 0.0121(9)
C18G 0.0236(10) 0.0290(11) 0.0246(11) 0.0004(9) 0.0011(8) 0.0131(9)
C19G 0.0326(12) 0.0286(11) 0.0215(10) -0.0045(9) -0.0007(9) 0.0161(10)
O1H 0.0218(7) 0.0241(7) 0.0191(7) -0.0049(5) -0.0030(5) 0.0127(6)
O2H 0.0237(7) 0.0230(7) 0.0205(7) 0.0040(6) 0.0062(6) 0.0122(6)
C2H 0.0181(9) 0.0193(10) 0.0193(9) -0.0012(7) -0.0014(7) 0.0099(8)
C3H 0.0189(9) 0.0160(9) 0.0178(9) 0.0013(7) -0.0001(7) 0.0074(8)
C4H 0.0178(9) 0.0181(9) 0.0164(9) -0.0010(7) -0.0004(7) 0.0078(8)
C5H 0.0169(9) 0.0209(9) 0.0172(9) 0.0025(7) 0.0018(7) 0.0084(8)
C6H 0.0201(10) 0.0309(11) 0.0199(10) 0.0024(8) 0.0015(8) 0.0123(9)
C7H 0.0204(10) 0.0349(12) 0.0269(11) 0.0091(9) 0.0048(8) 0.0161(9)
C8H 0.0224(10) 0.0271(11) 0.0332(12) 0.0065(9) 0.0077(9) 0.0149(9)
C9H 0.0229(10) 0.0225(10) 0.0256(10) 0.0000(8) 0.0052(8) 0.0116(9)
C10H 0.0164(9) 0.0195(9) 0.0200(9) 0.0014(7) 0.0013(7) 0.0084(8)
C11H 0.0163(9) 0.0173(9) 0.0153(9) -0.0021(7) -0.0018(7) 0.0067(8)
C12H 0.0228(10) 0.0169(9) 0.0197(10) 0.0015(7) 0.0001(8) 0.0101(8)
C13H 0.0204(9) 0.0197(10) 0.0202(10) -0.0006(8) 0.0006(8) 0.0114(8)
C14H 0.0176(9) 0.0185(9) 0.0160(9) -0.0009(7) -0.0002(7) 0.0067(8)
C15H 0.0210(10) 0.0165(9) 0.0174(9) -0.0003(7) -0.0029(7) 0.0087(8)
C16H 0.0194(9) 0.0182(9) 0.0179(9) -0.0023(7) -0.0026(7) 0.0099(8)
C17H 0.0221(10) 0.0216(10) 0.0196(10) -0.0028(8) 0.0004(8) 0.0057(8)
C18H 0.0209(10) 0.0196(10) 0.0214(10) -0.0005(8) -0.0017(8) 0.0067(8)
C19H 0.0255(10) 0.0252(11) 0.0201(10) 0.0004(8) -0.0041(8) 0.0111(9)
O1IA 0.0219(9) 0.0789(16) 0.0359(10) -0.0282(10) -0.0053(7) 0.0168(9)
C1IA 0.026(2) 0.031(3) 0.025(3) -0.003(2) -0.0027(18) 0.012(2)
C2IA 0.0434(17) 0.079(2) 0.063(2) -0.0357(19) -0.0191(15) 0.0369(18)
C3IA 0.0307(14) 0.0465(16) 0.064(2) -0.0190(14) -0.0031(13) 0.0192(13)
O1IB 0.0219(9) 0.0789(16) 0.0359(10) -0.0282(10) -0.0053(7) 0.0168(9)
C1IB 0.034(3) 0.020(4) 0.021(4) 0.000(3) 0.005(2) 0.006(3)
C2IB 0.0434(17) 0.079(2) 0.063(2) -0.0357(19) -0.0191(15) 0.0369(18)
C3IB 0.0307(14) 0.0465(16) 0.064(2) -0.0190(14) -0.0031(13) 0.0192(13)
O1JA 0.0231(9) 0.0723(14) 0.0439(11) -0.0347(10) -0.0100(8) 0.0217(9)
C1JA 0.029(3) 0.019(3) 0.022(3) -0.002(3) -0.001(2) 0.011(2)
C2JA 0.0285(13) 0.0369(14) 0.0407(14) -0.0134(11) -0.0082(11) 0.0118(11)
C3JA 0.0305(13) 0.0473(16) 0.0436(15) -0.0141(12) -0.0009(11) 0.0178(12)
O1JB 0.0231(9) 0.0723(14) 0.0439(11) -0.0347(10) -0.0100(8) 0.0217(9)
C1JB 0.029(2) 0.025(3) 0.025(3) -0.006(2) -0.0031(16) 0.0120(19)
C2JB 0.0285(13) 0.0369(14) 0.0407(14) -0.0134(11) -0.0082(11) 0.0118(11)
C3JB 0.0305(13) 0.0473(16) 0.0436(15) -0.0141(12) -0.0009(11) 0.0178(12)

loop_
_atom_type_symbol
_atom_type_description
_atom_type_scat_dispersion_real
_atom_type_scat_dispersion_imag
_atom_type_scat_source
C C 0.0181 0.0091 'International Tables Vol C Tables 4.2.6.8 and 6.1.1.4'
H H 0.0000 0.0000 'International Tables Vol C Tables 4.2.6.8 and 6.1.1.4'
O O 0.0492 0.0322 'International Tables Vol C Tables 4.2.6.8 and 6.1.1.4'
S S 0.3331 0.5567 'International Tables Vol C Tables 4.2.6.8 and 6.1.1.4'

loop_
_geom_angle_atom_site_label_1
_geom_angle_atom_site_label_2
_geom_angle_atom_site_label_3
_geom_angle
C10A S1A C2A 103.21(10)
C14A O2A H2A 105(3)
C19A C2A C3A 115.08(18)
C19A C2A C18A 110.15(19)
C3A C2A C18A 108.91(18)
C19A C2A S1A 109.66(15)
C3A C2A S1A 107.65(15)
C18A C2A S1A 104.88(15)
C2A C3A C4A 118.61(17)
C2A C3A H3AA 107.7
C4A C3A H3AA 107.7
C2A C3A H3AB 107.7
C4A C3A H3AB 107.7
H3AA C3A H3AB 107.1
C5A C4A C11A 111.18(17)
C5A C4A C3A 112.14(17)
C11A C4A C3A 110.77(17)
C5A C4A C17A 108.82(17)
C11A C4A C17A 108.39(17)
C3A C4A C17A 105.29(17)
C10A C5A C6A 116.75(19)
C10A C5A C4A 124.19(19)
C6A C5A C4A 119.05(18)
C7A C6A C5A 122.5(2)
C7A C6A H6AA 118.8
C5A C6A H6AA 118.8
C8A C7A C6A 119.6(2)
C8A C7A H7AA 120.2
C6A C7A H7AA 120.2
C9A C8A C7A 119.6(2)
C9A C8A H8AA 120.2
C7A C8A H8AA 120.2
C8A C9A C10A 120.6(2)
C8A C9A H9AA 119.7
C10A C9A H9AA 119.7
C5A C10A C9A 121.0(2)
C5A C10A S1A 125.43(17)
C9A C10A S1A 113.53(16)
C16A C11A C12A 116.6(2)
C16A C11A C4A 123.25(19)
C12A C11A C4A 120.12(19)
C13A C12A C11A 121.7(2)
C13A C12A H12A 119.1
C11A C12A H12A 119.1
C12A C13A C14A 120.1(2)
C12A C13A H13A 120.0
C14A C13A H13A 120.0
O2A C14A C15A 117.8(2)
O2A C14A C13A 122.7(2)
C15A C14A C13A 119.5(2)
C14A C15A C16A 119.7(2)
C14A C15A H15A 120.2
C16A C15A H15A 120.2
C15A C16A C11A 122.4(2)
C15A C16A H16A 118.8
C11A C16A H16A 118.8
C4A C17A H17A 109.5
C4A C17A H17B 109.5
H17A C17A H17B 109.5
C4A C17A H17C 109.5
H17A C17A H17C 109.5
H17B C17A H17C 109.5
C2A C18A H18A 109.5
C2A C18A H18B 109.5
H18A C18A H18B 109.5
C2A C18A H18C 109.5
H18A C18A H18C 109.5
H18B C18A H18C 109.5
C2A C19A H19A 109.5
C2A C19A H19B 109.5
H19A C19A H19B 109.5
C2A C19A H19C 109.5
H19A C19A H19C 109.5
H19B C19A H19C 109.5
C10B S1B C2B 103.51(10)
C14B O2B H2B 109.5
C19B C2B C3B 115.32(18)
C19B C2B C18B 109.40(18)
C3B C2B C18B 108.71(17)
C19B C2B S1B 110.06(15)
C3B C2B S1B 108.07(14)
C18B C2B S1B 104.75(15)
C2B C3B C4B 119.45(17)
C2B C3B H3BA 107.5
C4B C3B H3BA 107.5
C2B C3B H3BB 107.5
C4B C3B H3BB 107.5
H3BA C3B H3BB 107.0
C5B C4B C11B 110.49(17)
C5B C4B C17B 109.04(17)
C11B C4B C17B 109.21(17)
C5B C4B C3B 112.19(17)
C11B C4B C3B 110.69(17)
C17B C4B C3B 105.03(16)
C10B C5B C6B 117.04(19)
C10B C5B C4B 124.41(18)
C6B C5B C4B 118.54(18)
C7B C6B C5B 122.7(2)
C7B C6B H6BA 118.7
C5B C6B H6BA 118.7
C6B C7B C8B 119.2(2)
C6B C7B H7BA 120.4
C8B C7B H7BA 120.4
C9B C8B C7B 119.5(2)
C9B C8B H8BA 120.3
C7B C8B H8BA 120.3
C8B C9B C10B 121.3(2)
C8B C9B H9BA 119.3
C10B C9B H9BA 119.3
C5B C10B C9B 120.24(19)
C5B C10B S1B 125.63(16)
C9B C10B S1B 114.06(16)
C16B C11B C12B 117.08(19)
C16B C11B C4B 122.65(18)
C12B C11B C4B 120.26(18)
C13B C12B C11B 121.5(2)
C13B C12B H12B 119.2
C11B C12B H12B 119.2
C14B C13B C12B 119.80(19)
C14B C13B H13B 120.1
C12B C13B H13B 120.1
O2B C14B C13B 122.98(19)
O2B C14B C15B 116.94(19)
C13B C14B C15B 120.05(19)
C16B C15B C14B 119.2(2)
C16B C15B H15B 120.4
C14B C15B H15B 120.4
C15B C16B C11B 122.28(19)
C15B C16B H16B 118.9
C11B C16B H16B 118.9
C4B C17B H17D 109.5
C4B C17B H17E 109.5
H17D C17B H17E 109.5
C4B C17B H17F 109.5
H17D C17B H17F 109.5
H17E C17B H17F 109.5
C2B C18B H18D 109.5
C2B C18B H18E 109.5
H18D C18B H18E 109.5
C2B C18B H18F 109.5
H18D C18B H18F 109.5
H18E C18B H18F 109.5
C2B C19B H19D 109.5
C2B C19B H19E 109.5
H19D C19B H19E 109.5
C2B C19B H19F 109.5
H19D C19B H19F 109.5
H19E C19B H19F 109.5
C10C S1C C2C 104.45(10)
C14C O2C H2C 111(2)
C3C C2C C19C 114.73(17)
C3C C2C C18C 108.99(17)
C19C C2C C18C 109.69(18)
C3C C2C S1C 108.56(14)
C19C C2C S1C 110.07(15)
C18C C2C S1C 104.26(14)
C2C C3C C4C 119.27(17)
C2C C3C H3CA 107.5
C4C C3C H3CA 107.5
C2C C3C H3CB 107.5
C4C C3C H3CB 107.5
H3CA C3C H3CB 107.0
C5C C4C C11C 109.92(16)
C5C C4C C3C 111.96(16)
C11C C4C C3C 112.00(16)
C5C C4C C17C 109.41(16)
C11C C4C C17C 108.66(16)
C3C C4C C17C 104.70(16)
C10C C5C C6C 116.83(19)
C10C C5C C4C 123.87(18)
C6C C5C C4C 119.23(18)
C7C C6C C5C 122.6(2)
C7C C6C H6CA 118.7
C5C C6C H6CA 118.7
C6C C7C C8C 119.6(2)
C6C C7C H7CA 120.2
C8C C7C H7CA 120.2
C9C C8C C7C 119.4(2)
C9C C8C H8CA 120.3
C7C C8C H8CA 120.3
C8C C9C C10C 121.0(2)
C8C C9C H9CA 119.5
C10C C9C H9CA 119.5
C5C C10C C9C 120.61(19)
C5C C10C S1C 125.29(16)
C9C C10C S1C 114.01(16)
C12C C11C C16C 116.69(19)
C12C C11C C4C 121.23(18)
C16C C11C C4C 122.08(18)
C11C C12C C13C 122.02(19)
C11C C12C H12C 119.0
C13C C12C H12C 119.0
C14C C13C C12C 119.26(19)
C14C C13C H13C 120.4
C12C C13C H13C 120.4
O2C C14C C15C 116.24(19)
O2C C14C C13C 123.92(19)
C15C C14C C13C 119.83(19)
C14C C15C C16C 120.07(19)
C14C C15C H15C 120.0
C16C C15C H15C 120.0
C15C C16C C11C 122.12(19)
C15C C16C H16C 118.9
C11C C16C H16C 118.9
C4C C17C H17G 109.5
C4C C17C H17H 109.5
H17G C17C H17H 109.5
C4C C17C H17I 109.5
H17G C17C H17I 109.5
H17H C17C H17I 109.5
C2C C18C H18G 109.5
C2C C18C H18H 109.5
H18G C18C H18H 109.5
C2C C18C H18I 109.5
H18G C18C H18I 109.5
H18H C18C H18I 109.5
C2C C19C H19G 109.5
C2C C19C H19H 109.5
H19G C19C H19H 109.5
C2C C19C H19I 109.5
H19G C19C H19I 109.5
H19H C19C H19I 109.5
C10D S1D C2D 102.53(9)
C14D O2D H2D 109.5
C3D C2D C18D 108.78(17)
C3D C2D C19D 115.20(17)
C18D C2D C19D 109.53(17)
C3D C2D S1D 107.49(14)
C18D C2D S1D 105.26(14)
C19D C2D S1D 110.09(14)
C2D C3D C4D 118.71(16)
C2D C3D H3DA 107.6
C4D C3D H3DA 107.6
C2D C3D H3DB 107.6
C4D C3D H3DB 107.6
H3DA C3D H3DB 107.1
C5D C4D C11D 110.04(16)
C5D C4D C3D 112.36(16)
C11D C4D C3D 110.63(16)
C5D C4D C17D 109.44(16)
C11D C4D C17D 108.97(16)
C3D C4D C17D 105.24(16)
C10D C5D C6D 117.01(19)
C10D C5D C4D 124.22(18)
C6D C5D C4D 118.71(18)
C7D C6D C5D 122.4(2)
C7D C6D H6DA 118.8
C5D C6D H6DA 118.8
C6D C7D C8D 119.5(2)
C6D C7D H7DA 120.3
C8D C7D H7DA 120.3
C9D C8D C7D 119.7(2)
C9D C8D H8DA 120.1
C7D C8D H8DA 120.1
C8D C9D C10D 120.6(2)
C8D C9D H9DA 119.7
C10D C9D H9DA 119.7
C5D C10D C9D 120.68(19)
C5D C10D S1D 125.01(16)
C9D C10D S1D 114.23(16)
C16D C11D C12D 116.99(18)
C16D C11D C4D 123.09(18)
C12D C11D C4D 119.90(17)
C13D C12D C11D 121.84(18)
C13D C12D H12D 119.1
C11D C12D H12D 119.1
C12D C13D C14D 119.65(19)
C12D C13D H13D 120.2
C14D C13D H13D 120.2
O2D C14D C15D 117.76(18)
O2D C14D C13D 122.54(18)
C15D C14D C13D 119.71(19)
C14D C15D C16D 119.95(18)
C14D C15D H15D 120.0
C16D C15D H15D 120.0
C15D C16D C11D 121.86(18)
C15D C16D H16D 119.1
C11D C16D H16D 119.1
C4D C17D H17J 109.5
C4D C17D H17K 109.5
H17J C17D H17K 109.5
C4D C17D H17L 109.5
H17J C17D H17L 109.5
H17K C17D H17L 109.5
C2D C18D H18J 109.5
C2D C18D H18K 109.5
H18J C18D H18K 109.5
C2D C18D H18L 109.5
H18J C18D H18L 109.5
H18K C18D H18L 109.5
C2D C19D H19J 109.5
C2D C19D H19K 109.5
H19J C19D H19K 109.5
C2D C19D H19L 109.5
H19J C19D H19L 109.5
H19K C19D H19L 109.5
C10E O1E C2E 117.61(16)
C14E O2E H2E 109.5
O1E C2E C19E 104.81(17)
O1E C2E C3E 108.84(18)
C19E C2E C3E 109.90(18)
O1E C2E C18E 107.53(17)
C19E C2E C18E 110.51(19)
C3E C2E C18E 114.74(18)
C2E C3E C4E 115.12(17)
C2E C3E H3EA 108.5
C4E C3E H3EA 108.5
C2E C3E H3EB 108.5
C4E C3E H3EB 108.5
H3EA C3E H3EB 107.5
C5E C4E C3E 107.43(17)
C5E C4E C17E 110.20(18)
C3E C4E C17E 107.05(17)
C5E C4E C11E 112.37(17)
C3E C4E C11E 111.98(18)
C17E C4E C11E 107.70(17)
C6E C5E C10E 117.0(2)
C6E C5E C4E 121.14(19)
C10E C5E C4E 121.83(19)
C7E C6E C5E 122.4(2)
C7E C6E H6EA 118.8
C5E C6E H6EA 118.8
C8E C7E C6E 119.2(2)
C8E C7E H7EA 120.4
C6E C7E H7EA 120.4
C9E C8E C7E 119.9(2)
C9E C8E H8EA 120.0
C7E C8E H8EA 120.0
C8E C9E C10E 120.5(2)
C8E C9E H9EA 119.7
C10E C9E H9EA 119.7
O1E C10E C9E 114.93(19)
O1E C10E C5E 124.09(19)
C9E C10E C5E 120.9(2)
C16E C11E C12E 116.8(2)
C16E C11E C4E 123.84(19)
C12E C11E C4E 119.36(18)
C13E C12E C11E 122.3(2)
C13E C12E H12E 118.8
C11E C12E H12E 118.8
C14E C13E C12E 119.7(2)
C14E C13E H13E 120.1
C12E C13E H13E 120.1
O2E C14E C13E 122.5(2)
O2E C14E C15E 118.0(2)
C13E C14E C15E 119.5(2)
C14E C15E C16E 120.1(2)
C14E C15E H15E 120.0
C16E C15E H15E 120.0
C15E C16E C11E 121.5(2)
C15E C16E H16E 119.2
C11E C16E H16E 119.2
C4E C17E H17M 109.5
C4E C17E H17N 109.5
H17M C17E H17N 109.5
C4E C17E H17O 109.5
H17M C17E H17O 109.5
H17N C17E H17O 109.5
C2E C18E H18M 109.5
C2E C18E H18N 109.5
H18M C18E H18N 109.5
C2E C18E H18O 109.5
H18M C18E H18O 109.5
H18N C18E H18O 109.5
C2E C19E H19M 109.5
C2E C19E H19N 109.5
H19M C19E H19N 109.5
C2E C19E H19O 109.5
H19M C19E H19O 109.5
H19N C19E H19O 109.5
C10F O1F C2F 118.16(15)
C14F O2F H2F 109.5
O1F C2F C3F 109.73(16)
O1F C2F C18F 104.52(16)
C3F C2F C18F 109.68(17)
O1F C2F C19F 107.56(17)
C3F C2F C19F 114.26(17)
C18F C2F C19F 110.63(17)
C2F C3F C4F 115.70(17)
C2F C3F H3FA 108.4
C4F C3F H3FA 108.4
C2F C3F H3FB 108.4
C4F C3F H3FB 108.4
H3FA C3F H3FB 107.4
C5F C4F C3F 108.22(16)
C5F C4F C11F 110.87(16)
C3F C4F C11F 112.76(16)
C5F C4F C17F 110.38(16)
C3F C4F C17F 106.85(16)
C11F C4F C17F 107.68(16)
C10F C5F C6F 117.52(19)
C10F C5F C4F 121.14(18)
C6F C5F C4F 121.31(18)
C7F C6F C5F 122.1(2)
C7F C6F H6FA 118.9
C5F C6F H6FA 118.9
C8F C7F C6F 119.4(2)
C8F C7F H7FA 120.3
C6F C7F H7FA 120.3
C9F C8F C7F 120.0(2)
C9F C8F H8FA 120.0
C7F C8F H8FA 120.0
C8F C9F C10F 120.5(2)
C8F C9F H9FA 119.8
C10F C9F H9FA 119.8
O1F C10F C5F 124.52(18)
O1F C10F C9F 114.95(18)
C5F C10F C9F 120.50(19)
C16F C11F C12F 116.65(18)
C16F C11F C4F 122.72(18)
C12F C11F C4F 120.59(17)
C13F C12F C11F 122.11(18)
C13F C12F H12F 118.9
C11F C12F H12F 118.9
C12F C13F C14F 119.54(19)
C12F C13F H13F 120.2
C14F C13F H13F 120.2
O2F C14F C15F 116.79(18)
O2F C14F C13F 123.83(18)
C15F C14F C13F 119.37(18)
C14F C15F C16F 120.35(18)
C14F C15F H15F 119.8
C16F C15F H15F 119.8
C15F C16F C11F 121.96(19)
C15F C16F H16F 119.0
C11F C16F H16F 119.0
C4F C17F H17P 109.5
C4F C17F H17Q 109.5
H17P C17F H17Q 109.5
C4F C17F H17R 109.5
H17P C17F H17R 109.5
H17Q C17F H17R 109.5
C2F C18F H18P 109.5
C2F C18F H18Q 109.5
H18P C18F H18Q 109.5
C2F C18F H18R 109.5
H18P C18F H18R 109.5
H18Q C18F H18R 109.5
C2F C19F H19P 109.5
C2F C19F H19Q 109.5
H19P C19F H19Q 109.5
C2F C19F H19R 109.5
H19P C19F H19R 109.5
H19Q C19F H19R 109.5
C10G O1G C2G 118.06(16)
C14G O2G H2G 110(2)
O1G C2G C19G 104.68(17)
O1G C2G C3G 109.22(16)
C19G C2G C3G 110.06(18)
O1G C2G C18G 108.05(17)
C19G C2G C18G 109.99(18)
C3G C2G C18G 114.36(17)
C2G C3G C4G 115.55(17)
C2G C3G H3GA 108.4
C4G C3G H3GA 108.4
C2G C3G H3GB 108.4
C4G C3G H3GB 108.4
H3GA C3G H3GB 107.5
C5G C4G C11G 112.07(17)
C5G C4G C3G 107.98(16)
C11G C4G C3G 111.91(16)
C5G C4G C17G 109.58(17)
C11G C4G C17G 108.10(17)
C3G C4G C17G 107.07(17)
C10G C5G C6G 117.67(19)
C10G C5G C4G 121.52(18)
C6G C5G C4G 120.81(19)
C7G C6G C5G 121.9(2)
C7G C6G H6GA 119.0
C5G C6G H6GA 119.0
C8G C7G C6G 119.4(2)
C8G C7G H7GA 120.3
C6G C7G H7GA 120.3
C9G C8G C7G 120.2(2)
C9G C8G H8GA 119.9
C7G C8G H8GA 119.9
C8G C9G C10G 120.2(2)
C8G C9G H9GA 119.9
C10G C9G H9GA 119.9
O1G C10G C5G 124.49(19)
O1G C10G C9G 114.86(19)
C5G C10G C9G 120.6(2)
C16G C11G C12G 117.26(19)
C16G C11G C4G 123.95(18)
C12G C11G C4G 118.78(18)
C13G C12G C11G 122.0(2)
C13G C12G H12G 119.0
C11G C12G H12G 119.0
C12G C13G C14G 119.68(19)
C12G C13G H13G 120.2
C14G C13G H13G 120.2
O2G C14G C15G 118.05(19)
O2G C14G C13G 122.36(19)
C15G C14G C13G 119.56(19)
C14G C15G C16G 120.1(2)
C14G C15G H15G 119.9
C16G C15G H15G 119.9
C15G C16G C11G 121.39(19)
C15G C16G H16G 119.3
C11G C16G H16G 119.3
C4G C17G H17S 109.5
C4G C17G H17T 109.5
H17S C17G H17T 109.5
C4G C17G H17U 109.5
H17S C17G H17U 109.5
H17T C17G H17U 109.5
C2G C18G H18S 109.5
C2G C18G H18T 109.5
H18S C18G H18T 109.5
C2G C18G H18U 109.5
H18S C18G H18U 109.5
H18T C18G H18U 109.5
C2G C19G H19S 109.5
C2G C19G H19T 109.5
H19S C19G H19T 109.5
C2G C19G H19U 109.5
H19S C19G H19U 109.5
H19T C19G H19U 109.5
C10H O1H C2H 117.59(15)
C14H O2H H2H 112(2)
O1H C2H C19H 105.25(16)
O1H C2H C3H 109.00(16)
C19H C2H C3H 109.60(17)
O1H C2H C18H 107.89(17)
C19H C2H C18H 110.20(17)
C3H C2H C18H 114.48(17)
C2H C3H C4H 115.18(17)
C2H C3H H3HA 108.5
C4H C3H H3HA 108.5
C2H C3H H3HB 108.5
C4H C3H H3HB 108.5
H3HA C3H H3HB 107.5
C5H C4H C3H 107.90(16)
C5H C4H C11H 111.43(16)
C3H C4H C11H 111.62(16)
C5H C4H C17H 110.51(17)
C3H C4H C17H 107.61(17)
C11H C4H C17H 107.70(16)
C10H C5H C6H 117.65(19)
C10H C5H C4H 121.31(18)
C6H C5H C4H 121.02(19)
C7H C6H C5H 121.9(2)
C7H C6H H6HA 119.1
C5H C6H H6HA 119.1
C8H C7H C6H 119.6(2)
C8H C7H H7HA 120.2
C6H C7H H7HA 120.2
C7H C8H C9H 119.9(2)
C7H C8H H8HA 120.0
C9H C8H H8HA 120.0
C8H C9H C10H 120.5(2)
C8H C9H H9HA 119.8
C10H C9H H9HA 119.8
O1H C10H C9H 115.17(18)
O1H C10H C5H 124.36(18)
C9H C10H C5H 120.45(19)
C16H C11H C12H 117.29(19)
C16H C11H C4H 123.42(18)
C12H C11H C4H 119.29(18)
C13H C12H C11H 121.95(19)
C13H C12H H12H 119.0
C11H C12H H12H 119.0
C12H C13H C14H 119.37(19)
C12H C13H H13H 120.3
C14H C13H H13H 120.3
O2H C14H C15H 117.67(18)
O2H C14H C13H 122.20(19)
C15H C14H C13H 120.12(19)
C14H C15H C16H 119.60(19)
C14H C15H H15H 120.2
C16H C15H H15H 120.2
C15H C16H C11H 121.65(19)
C15H C16H H16H 119.2
C11H C16H H16H 119.2
C4H C17H H17V 109.5
C4H C17H H17W 109.5
H17V C17H H17W 109.5
C4H C17H H17X 109.5
H17V C17H H17X 109.5
H17W C17H H17X 109.5
C2H C18H H18V 109.5
C2H C18H H18W 109.5
H18V C18H H18W 109.5
C2H C18H H18X 109.5
H18V C18H H18X 109.5
H18W C18H H18X 109.5
C2H C19H H19V 109.5
C2H C19H H19W 109.5
H19V C19H H19W 109.5
C2H C19H H19X 109.5
H19V C19H H19X 109.5
H19W C19H H19X 109.5
C1IA O1IA H1IC 117.8
O1IA C1IA C2IA 114.3(5)
O1IA C1IA C3IA 108.3(4)
C2IA C1IA C3IA 114.3(4)
O1IA C1IA H1IA 106.4
C2IA C1IA H1IA 106.4
C3IA C1IA H1IA 106.4
C1IA C2IA H2IA 109.5
C1IA C2IA H2IB 109.5
H2IA C2IA H2IB 109.5
C1IA C2IA H2IC 109.5
H2IA C2IA H2IC 109.5
H2IB C2IA H2IC 109.5
C1IA C3IA H3IA 109.5
C1IA C3IA H3IB 109.5
H3IA C3IA H3IB 109.5
C1IA C3IA H3IC 109.5
H3IA C3IA H3IC 109.5
H3IB C3IA H3IC 109.5
C1IB O1IB H1ID 115.4
O1IB C1IB C2IB 120.4(6)
O1IB C1IB C3IB 110.8(5)
C2IB C1IB C3IB 110.8(5)
O1IB C1IB H1IB 104.4
C2IB C1IB H1IB 104.4
C3IB C1IB H1IB 104.4
C1IB C2IB H2ID 109.5
C1IB C2IB H2IE 109.5
H2ID C2IB H2IE 109.5
C1IB C2IB H2IF 109.5
H2ID C2IB H2IF 109.5
H2IE C2IB H2IF 109.5
C1IB C3IB H3ID 109.5
C1IB C3IB H3IE 109.5
H3ID C3IB H3IE 109.5
C1IB C3IB H3IF 109.5
H3ID C3IB H3IF 109.5
H3IE C3IB H3IF 109.5
C1JA O1JA H1JC 117.0
O1JA C1JA C3JA 112.8(5)
O1JA C1JA C2JA 114.6(5)
C3JA C1JA C2JA 111.3(5)
O1JA C1JA H1JA 105.7
C3JA C1JA H1JA 105.7
C2JA C1JA H1JA 105.7
C1JA C2JA H2JA 109.5
C1JA C2JA H2JB 109.5
H2JA C2JA H2JB 109.5
C1JA C2JA H2JC 109.5
H2JA C2JA H2JC 109.5
H2JB C2JA H2JC 109.5
C1JA C3JA H3JA 109.5
C1JA C3JA H3JB 109.5
H3JA C3JA H3JB 109.5
C1JA C3JA H3JC 109.5
H3JA C3JA H3JC 109.5
H3JB C3JA H3JC 109.5
C1JB O1JB H1JD 119.1
O1JB C1JB C3JB 110.5(4)
O1JB C1JB C2JB 112.8(4)
C3JB C1JB C2JB 113.4(4)
O1JB C1JB H1JB 106.5
C3JB C1JB H1JB 106.5
C2JB C1JB H1JB 106.5
C1JB C2JB H2JD 109.5
C1JB C2JB H2JE 109.5
H2JD C2JB H2JE 109.5
C1JB C2JB H2JF 109.5
H2JD C2JB H2JF 109.5
H2JE C2JB H2JF 109.5
C1JB C3JB H3JD 109.5
C1JB C3JB H3JE 109.5
H3JD C3JB H3JE 109.5
C1JB C3JB H3JF 109.5
H3JD C3JB H3JF 109.5
H3JE C3JB H3JF 109.5

loop_
_geom_bond_atom_site_label_1
_geom_bond_atom_site_label_2
_geom_bond_distance
S1A C10A 1.759(2)
S1A C2A 1.822(2)
O2A C14A 1.377(3)
O2A H2A 0.82(4)
C2A C19A 1.521(3)
C2A C3A 1.525(3)
C2A C18A 1.528(3)
C3A C4A 1.542(3)
C3A H3AA 0.9900
C3A H3AB 0.9900
C4A C5A 1.532(3)
C4A C11A 1.542(3)
C4A C17A 1.549(3)
C5A C10A 1.393(3)
C5A C6A 1.401(3)
C6A C7A 1.386(3)
C6A H6AA 0.9500
C7A C8A 1.385(3)
C7A H7AA 0.9500
C8A C9A 1.374(3)
C8A H8AA 0.9500
C9A C10A 1.406(3)
C9A H9AA 0.9500
C11A C16A 1.391(3)
C11A C12A 1.399(3)
C12A C13A 1.387(3)
C12A H12A 0.9500
C13A C14A 1.388(3)
C13A H13A 0.9500
C14A C15A 1.381(3)
C15A C16A 1.388(3)
C15A H15A 0.9500
C16A H16A 0.9500
C17A H17A 0.9800
C17A H17B 0.9800
C17A H17C 0.9800
C18A H18A 0.9800
C18A H18B 0.9800
C18A H18C 0.9800
C19A H19A 0.9800
C19A H19B 0.9800
C19A H19C 0.9800
S1B C10B 1.761(2)
S1B C2B 1.828(2)
O2B C14B 1.373(3)
O2B H2B 0.8400
C2B C19B 1.523(3)
C2B C3B 1.529(3)
C2B C18B 1.531(3)
C3B C4B 1.547(3)
C3B H3BA 0.9900
C3B H3BB 0.9900
C4B C5B 1.528(3)
C4B C11B 1.537(3)
C4B C17B 1.544(3)
C5B C10B 1.397(3)
C5B C6B 1.398(3)
C6B C7B 1.382(3)
C6B H6BA 0.9500
C7B C8B 1.390(3)
C7B H7BA 0.9500
C8B C9B 1.369(3)
C8B H8BA 0.9500
C9B C10B 1.401(3)
C9B H9BA 0.9500
C11B C16B 1.391(3)
C11B C12B 1.397(3)
C12B C13B 1.387(3)
C12B H12B 0.9500
C13B C14B 1.383(3)
C13B H13B 0.9500
C14B C15B 1.387(3)
C15B C16B 1.385(3)
C15B H15B 0.9500
C16B H16B 0.9500
C17B H17D 0.9800
C17B H17E 0.9800
C17B H17F 0.9800
C18B H18D 0.9800
C18B H18E 0.9800
C18B H18F 0.9800
C19B H19D 0.9800
C19B H19E 0.9800
C19B H19F 0.9800
S1C C10C 1.759(2)
S1C C2C 1.821(2)
O2C C14C 1.369(2)
O2C H2C 0.89(4)
C2C C3C 1.523(3)
C2C C19C 1.528(3)
C2C C18C 1.533(3)
C3C C4C 1.545(3)
C3C H3CA 0.9900
C3C H3CB 0.9900
C4C C5C 1.530(3)
C4C C11C 1.542(3)
C4C C17C 1.545(3)
C5C C10C 1.399(3)
C5C C6C 1.401(3)
C6C C7C 1.383(3)
C6C H6CA 0.9500
C7C C8C 1.388(3)
C7C H7CA 0.9500
C8C C9C 1.376(3)
C8C H8CA 0.9500
C9C C10C 1.403(3)
C9C H9CA 0.9500
C11C C12C 1.395(3)
C11C C16C 1.396(3)
C12C C13C 1.399(3)
C12C H12C 0.9500
C13C C14C 1.387(3)
C13C H13C 0.9500
C14C C15C 1.382(3)
C15C C16C 1.382(3)
C15C H15C 0.9500
C16C H16C 0.9500
C17C H17G 0.9800
C17C H17H 0.9800
C17C H17I 0.9800
C18C H18G 0.9800
C18C H18H 0.9800
C18C H18I 0.9800
C19C H19G 0.9800
C19C H19H 0.9800
C19C H19I 0.9800
S1D C10D 1.762(2)
S1D C2D 1.827(2)
O2D C14D 1.371(2)
O2D H2D 0.8400
C2D C3D 1.520(3)
C2D C18D 1.527(3)
C2D C19D 1.527(3)
C3D C4D 1.543(3)
C3D H3DA 0.9900
C3D H3DB 0.9900
C4D C5D 1.528(3)
C4D C11D 1.538(3)
C4D C17D 1.548(3)
C5D C10D 1.398(3)
C5D C6D 1.400(3)
C6D C7D 1.383(3)
C6D H6DA 0.9500
C7D C8D 1.388(3)
C7D H7DA 0.9500
C8D C9D 1.375(3)
C8D H8DA 0.9500
C9D C10D 1.403(3)
C9D H9DA 0.9500
C11D C16D 1.393(3)
C11D C12D 1.398(3)
C12D C13D 1.385(3)
C12D H12D 0.9500
C13D C14D 1.388(3)
C13D H13D 0.9500
C14D C15D 1.383(3)
C15D C16D 1.383(3)
C15D H15D 0.9500
C16D H16D 0.9500
C17D H17J 0.9800
C17D H17K 0.9800
C17D H17L 0.9800
C18D H18J 0.9800
C18D H18K 0.9800
C18D H18L 0.9800
C19D H19J 0.9800
C19D H19K 0.9800
C19D H19L 0.9800
O1E C10E 1.367(3)
O1E C2E 1.453(3)
O2E C14E 1.379(3)
O2E H2E 0.8400
C2E C19E 1.516(3)
C2E C3E 1.520(3)
C2E C18E 1.522(3)
C3E C4E 1.539(3)
C3E H3EA 0.9900
C3E H3EB 0.9900
C4E C5E 1.522(3)
C4E C17E 1.538(3)
C4E C11E 1.539(3)
C5E C6E 1.396(3)
C5E C10E 1.397(3)
C6E C7E 1.387(3)
C6E H6EA 0.9500
C7E C8E 1.385(3)
C7E H7EA 0.9500
C8E C9E 1.377(3)
C8E H8EA 0.9500
C9E C10E 1.392(3)
C9E H9EA 0.9500
C11E C16E 1.393(3)
C11E C12E 1.394(3)
C12E C13E 1.383(3)
C12E H12E 0.9500
C13E C14E 1.379(3)
C13E H13E 0.9500
C14E C15E 1.386(3)
C15E C16E 1.390(3)
C15E H15E 0.9500
C16E H16E 0.9500
C17E H17M 0.9800
C17E H17N 0.9800
C17E H17O 0.9800
C18E H18M 0.9800
C18E H18N 0.9800
C18E H18O 0.9800
C19E H19M 0.9800
C19E H19N 0.9800
C19E H19O 0.9800
O1F C10F 1.364(3)
O1F C2F 1.456(2)
O2F C14F 1.366(2)
O2F H2F 0.8400
C2F C3F 1.519(3)
C2F C18F 1.520(3)
C2F C19F 1.522(3)
C3F C4F 1.535(3)
C3F H3FA 0.9900
C3F H3FB 0.9900
C4F C5F 1.522(3)
C4F C11F 1.540(3)
C4F C17F 1.544(3)
C5F C10F 1.396(3)
C5F C6F 1.397(3)
C6F C7F 1.390(3)
C6F H6FA 0.9500
C7F C8F 1.381(3)
C7F H7FA 0.9500
C8F C9F 1.380(3)
C8F H8FA 0.9500
C9F C10F 1.401(3)
C9F H9FA 0.9500
C11F C16F 1.392(3)
C11F C12F 1.398(3)
C12F C13F 1.389(3)
C12F H12F 0.9500
C13F C14F 1.389(3)
C13F H13F 0.9500
C14F C15F 1.382(3)
C15F C16F 1.382(3)
C15F H15F 0.9500
C16F H16F 0.9500
C17F H17P 0.9800
C17F H17Q 0.9800
C17F H17R 0.9800
C18F H18P 0.9800
C18F H18Q 0.9800
C18F H18R 0.9800
C19F H19P 0.9800
C19F H19Q 0.9800
C19F H19R 0.9800
O1G C10G 1.365(3)
O1G C2G 1.454(2)
O2G C14G 1.371(3)
O2G H2G 0.94(4)
C2G C19G 1.515(3)
C2G C3G 1.521(3)
C2G C18G 1.522(3)
C3G C4G 1.544(3)
C3G H3GA 0.9900
C3G H3GB 0.9900
C4G C5G 1.519(3)
C4G C11G 1.531(3)
C4G C17G 1.545(3)
C5G C10G 1.397(3)
C5G C6G 1.397(3)
C6G C7G 1.388(3)
C6G H6GA 0.9500
C7G C8G 1.382(3)
C7G H7GA 0.9500
C8G C9G 1.380(3)
C8G H8GA 0.9500
C9G C10G 1.398(3)
C9G H9GA 0.9500
C11G C16G 1.391(3)
C11G C12G 1.397(3)
C12G C13G 1.380(3)
C12G H12G 0.9500
C13G C14G 1.388(3)
C13G H13G 0.9500
C14G C15G 1.385(3)
C15G C16G 1.387(3)
C15G H15G 0.9500
C16G H16G 0.9500
C17G H17S 0.9800
C17G H17T 0.9800
C17G H17U 0.9800
C18G H18S 0.9800
C18G H18T 0.9800
C18G H18U 0.9800
C19G H19S 0.9800
C19G H19T 0.9800
C19G H19U 0.9800
O1H C10H 1.366(2)
O1H C2H 1.453(2)
O2H C14H 1.372(2)
O2H H2H 0.88(3)
C2H C19H 1.509(3)
C2H C3H 1.521(3)
C2H C18H 1.525(3)
C3H C4H 1.535(3)
C3H H3HA 0.9900
C3H H3HB 0.9900
C4H C5H 1.520(3)
C4H C11H 1.535(3)
C4H C17H 1.543(3)
C5H C10H 1.397(3)
C5H C6H 1.399(3)
C6H C7H 1.384(3)
C6H H6HA 0.9500
C7H C8H 1.381(3)
C7H H7HA 0.9500
C8H C9H 1.383(3)
C8H H8HA 0.9500
C9H C10H 1.395(3)
C9H H9HA 0.9500
C11H C16H 1.390(3)
C11H C12H 1.392(3)
C12H C13H 1.384(3)
C12H H12H 0.9500
C13H C14H 1.386(3)
C13H H13H 0.9500
C14H C15H 1.381(3)
C15H C16H 1.389(3)
C15H H15H 0.9500
C16H H16H 0.9500
C17H H17V 0.9800
C17H H17W 0.9800
C17H H17X 0.9800
C18H H18V 0.9800
C18H H18W 0.9800
C18H H18X 0.9800
C19H H19V 0.9800
C19H H19W 0.9800
C19H H19X 0.9800
O1IA C1IA 1.416(5)
O1IA H1IC 0.9766
C1IA C2IA 1.464(6)
C1IA C3IA 1.495(5)
C1IA H1IA 1.0000
C2IA H2IA 0.9800
C2IA H2IB 0.9800
C2IA H2IC 0.9800
C3IA H3IA 0.9800
C3IA H3IB 0.9800
C3IA H3IC 0.9800
O1IB C1IB 1.315(6)
O1IB H1ID 0.9766
C1IB C2IB 1.473(8)
C1IB C3IB 1.548(7)
C1IB H1IB 1.0000
C2IB H2ID 0.9800
C2IB H2IE 0.9800
C2IB H2IF 0.9800
C3IB H3ID 0.9800
C3IB H3IE 0.9800
C3IB H3IF 0.9800
O1JA C1JA 1.336(6)
O1JA H1JC 0.8749
C1JA C3JA 1.500(7)
C1JA C2JA 1.523(6)
C1JA H1JA 1.0000
C2JA H2JA 0.9800
C2JA H2JB 0.9800
C2JA H2JC 0.9800
C3JA H3JA 0.9800
C3JA H3JB 0.9800
C3JA H3JC 0.9800
O1JB C1JB 1.390(5)
O1JB H1JD 0.8749
C1JB C3JB 1.487(5)
C1JB C2JB 1.499(5)
C1JB H1JB 1.0000
C2JB H2JD 0.9800
C2JB H2JE 0.9800
C2JB H2JF 0.9800
C3JB H3JD 0.9800
C3JB H3JE 0.9800
C3JB H3JF 0.9800

loop_
_geom_hbond_atom_site_label_D
_geom_hbond_atom_site_label_H
_geom_hbond_atom_site_label_A
_geom_hbond_distance_DH
_geom_hbond_distance_HA
_geom_hbond_distance_DA
_geom_hbond_angle_DHA
_geom_hbond_site_symmetry_A
O2A H2A O2E 0.82(4) 2.02(4) 2.828(3) 170(4) 2_665
O2B H2B O2H 0.84 1.85 2.686(2) 171.8 .
O2C H2C O1IA 0.89(4) 1.74(4) 2.574(2) 155(3) .
O2D H2D O2F 0.84 1.85 2.645(2) 156.6 .
O2E H2E O2A 0.84 2.14 2.978(3) 172.8 .
O2F H2F O1JA 0.84 1.79 2.573(2) 153.7 .
O2G H2G O2D 0.94(4) 1.81(4) 2.722(2) 164(3) .
O2H H2H O2C 0.88(3) 1.78(3) 2.659(2) 173(3) .
O1IA H1IC O2G 0.98 1.78 2.748(2) 173.9 .
O1IB H1ID O2G 0.98 1.78 2.748(2) 173.9 .
O1JA H1JC O2B 0.87 1.89 2.766(2) 173.9 .
O1JB H1JD O2B 0.87 1.89 2.766(2) 173.9 .

loop_
_geom_torsion_atom_site_label_1
_geom_torsion_atom_site_label_2
_geom_torsion_atom_site_label_3
_geom_torsion_atom_site_label_4
_geom_torsion
C10A S1A C2A C19A -83.60(16)
C10A S1A C2A C3A 42.28(16)
C10A S1A C2A C18A 158.15(15)
C19A C2A C3A C4A 58.1(3)
C18A C2A C3A C4A -177.68(19)
S1A C2A C3A C4A -64.5(2)
C2A C3A C4A C5A 49.8(3)
C2A C3A C4A C11A -75.0(2)
C2A C3A C4A C17A 167.99(19)
C11A C4A C5A C10A 109.4(2)
C3A C4A C5A C10A -15.2(3)
C17A C4A C5A C10A -131.3(2)
C11A C4A C5A C6A -70.2(2)
C3A C4A C5A C6A 165.18(18)
C17A C4A C5A C6A 49.1(2)
C10A C5A C6A C7A -0.2(3)
C4A C5A C6A C7A 179.40(19)
C5A C6A C7A C8A 0.3(3)
C6A C7A C8A C9A -0.1(3)
C7A C8A C9A C10A -0.2(3)
C6A C5A C10A C9A 0.0(3)
C4A C5A C10A C9A -179.61(19)
C6A C5A C10A S1A -177.12(16)
C4A C5A C10A S1A 3.3(3)
C8A C9A C10A C5A 0.2(3)
C8A C9A C10A S1A 177.63(16)
C2A S1A C10A C5A -16.6(2)
C2A S1A C10A C9A 166.06(15)
C5A C4A C11A C16A -3.7(3)
C3A C4A C11A C16A 121.7(2)
C17A C4A C11A C16A -123.3(2)
C5A C4A C11A C12A 178.02(19)
C3A C4A C11A C12A -56.6(2)
C17A C4A C11A C12A 58.5(2)
C16A C11A C12A C13A -1.2(3)
C4A C11A C12A C13A 177.1(2)
C11A C12A C13A C14A 0.4(3)
C12A C13A C14A O2A -178.3(2)
C12A C13A C14A C15A 0.8(3)
O2A C14A C15A C16A 178.0(2)
C13A C14A C15A C16A -1.1(3)
C14A C15A C16A C11A 0.3(3)
C12A C11A C16A C15A 0.9(3)
C4A C11A C16A C15A -177.5(2)
C10B S1B C2B C19B -86.51(16)
C10B S1B C2B C3B 40.23(16)
C10B S1B C2B C18B 156.00(15)
C19B C2B C3B C4B 61.1(3)
C18B C2B C3B C4B -175.65(18)
S1B C2B C3B C4B -62.5(2)
C2B C3B C4B C5B 48.9(3)
C2B C3B C4B C11B -75.0(2)
C2B C3B C4B C17B 167.23(18)
C11B C4B C5B C10B 109.0(2)
C17B C4B C5B C10B -130.9(2)
C3B C4B C5B C10B -15.0(3)
C11B C4B C5B C6B -69.8(2)
C17B C4B C5B C6B 50.3(2)
C3B C4B C5B C6B 166.19(18)
C10B C5B C6B C7B 0.8(3)
C4B C5B C6B C7B 179.7(2)
C5B C6B C7B C8B 0.3(3)
C6B C7B C8B C9B -0.5(3)
C7B C8B C9B C10B -0.3(3)
C6B C5B C10B C9B -1.6(3)
C4B C5B C10B C9B 179.57(19)
C6B C5B C10B S1B -178.39(16)
C4B C5B C10B S1B 2.8(3)
C8B C9B C10B C5B 1.4(3)
C8B C9B C10B S1B 178.57(17)
C2B S1B C10B C5B -15.3(2)
C2B S1B C10B C9B 167.79(16)
C5B C4B C11B C16B -12.7(3)
C17B C4B C11B C16B -132.6(2)
C3B C4B C11B C16B 112.2(2)
C5B C4B C11B C12B 168.92(18)
C17B C4B C11B C12B 49.0(2)
C3B C4B C11B C12B -66.2(2)
C16B C11B C12B C13B -0.7(3)
C4B C11B C12B C13B 177.84(18)
C11B C12B C13B C14B -0.2(3)
C12B C13B C14B O2B -177.34(19)
C12B C13B C14B C15B 0.7(3)
O2B C14B C15B C16B 177.92(18)
C13B C14B C15B C16B -0.2(3)
C14B C15B C16B C11B -0.7(3)
C12B C11B C16B C15B 1.1(3)
C4B C11B C16B C15B -177.32(19)
C10C S1C C2C C3C 37.67(16)
C10C S1C C2C C19C -88.67(16)
C10C S1C C2C C18C 153.75(14)
C19C C2C C3C C4C 62.2(3)
C18C C2C C3C C4C -174.36(18)
S1C C2C C3C C4C -61.4(2)
C2C C3C C4C C5C 52.1(2)
C2C C3C C4C C11C -71.9(2)
C2C C3C C4C C17C 170.54(18)
C11C C4C C5C C10C 104.4(2)
C3C C4C C5C C10C -20.7(3)
C17C C4C C5C C10C -136.3(2)
C11C C4C C5C C6C -72.5(2)
C3C C4C C5C C6C 162.32(18)
C17C C4C C5C C6C 46.7(2)
C10C C5C C6C C7C -0.8(3)
C4C C5C C6C C7C 176.37(19)
C5C C6C C7C C8C 0.7(3)
C6C C7C C8C C9C 0.1(3)
C7C C8C C9C C10C -0.8(3)
C6C C5C C10C C9C 0.1(3)
C4C C5C C10C C9C -176.88(19)
C6C C5C C10C S1C -176.33(16)
C4C C5C C10C S1C 6.6(3)
C8C C9C C10C C5C 0.6(3)
C8C C9C C10C S1C 177.49(17)
C2C S1C C10C C5C -14.7(2)
C2C S1C C10C C9C 168.63(15)
C5C C4C C11C C12C 175.48(18)
C3C C4C C11C C12C -59.4(2)
C17C C4C C11C C12C 55.8(2)
C5C C4C C11C C16C -3.7(3)
C3C C4C C11C C16C 121.4(2)
C17C C4C C11C C16C -123.4(2)
C16C C11C C12C C13C 0.5(3)
C4C C11C C12C C13C -178.68(18)
C11C C12C C13C C14C 0.2(3)
C12C C13C C14C O2C 179.81(19)
C12C C13C C14C C15C -0.8(3)
O2C C14C C15C C16C -179.97(18)
C13C C14C C15C C16C 0.5(3)
C14C C15C C16C C11C 0.2(3)
C12C C11C C16C C15C -0.8(3)
C4C C11C C16C C15C 178.46(18)
C10D S1D C2D C3D 44.71(15)
C10D S1D C2D C18D 160.55(14)
C10D S1D C2D C19D -81.49(15)
C18D C2D C3D C4D -178.21(17)
C19D C2D C3D C4D 58.4(2)
S1D C2D C3D C4D -64.7(2)
C2D C3D C4D C5D 49.1(2)
C2D C3D C4D C11D -74.3(2)
C2D C3D C4D C17D 168.12(17)
C11D C4D C5D C10D 107.2(2)
C3D C4D C5D C10D -16.5(3)
C17D C4D C5D C10D -133.1(2)
C11D C4D C5D C6D -69.9(2)
C3D C4D C5D C6D 166.32(18)
C17D C4D C5D C6D 49.8(2)
C10D C5D C6D C7D -1.9(3)
C4D C5D C6D C7D 175.41(19)
C5D C6D C7D C8D 0.7(3)
C6D C7D C8D C9D 0.9(3)
C7D C8D C9D C10D -1.2(3)
C6D C5D C10D C9D 1.6(3)
C4D C5D C10D C9D -175.62(18)
C6D C5D C10D S1D -175.09(16)
C4D C5D C10D S1D 7.7(3)
C8D C9D C10D C5D 0.0(3)
C8D C9D C10D S1D 176.95(17)
C2D S1D C10D C5D -21.20(19)
C2D S1D C10D C9D 161.96(15)
C5D C4D C11D C16D -4.4(3)
C3D C4D C11D C16D 120.4(2)
C17D C4D C11D C16D -124.4(2)
C5D C4D C11D C12D 177.39(17)
C3D C4D C11D C12D -57.9(2)
C17D C4D C11D C12D 57.4(2)
C16D C11D C12D C13D -0.3(3)
C4D C11D C12D C13D 178.02(18)
C11D C12D C13D C14D 0.2(3)
C12D C13D C14D O2D -179.81(18)
C12D C13D C14D C15D 0.3(3)
O2D C14D C15D C16D 179.39(18)
C13D C14D C15D C16D -0.7(3)
C14D C15D C16D C11D 0.6(3)
C12D C11D C16D C15D -0.1(3)
C4D C11D C16D C15D -178.39(18)
C10E O1E C2E C19E -159.88(18)
C10E O1E C2E C3E -42.3(2)
C10E O1E C2E C18E 82.5(2)
O1E C2E C3E C4E 58.7(2)
C19E C2E C3E C4E 172.91(18)
C18E C2E C3E C4E -61.8(3)
C2E C3E C4E C5E -44.2(2)
C2E C3E C4E C17E -162.52(19)
C2E C3E C4E C11E 79.7(2)
C3E C4E C5E C6E -163.1(2)
C17E C4E C5E C6E -46.8(3)
C11E C4E C5E C6E 73.3(3)
C3E C4E C5E C10E 15.7(3)
C17E C4E C5E C10E 132.0(2)
C11E C4E C5E C10E -107.9(2)
C10E C5E C6E C7E 1.0(3)
C4E C5E C6E C7E 179.9(2)
C5E C6E C7E C8E -0.5(3)
C6E C7E C8E C9E -0.6(3)
C7E C8E C9E C10E 1.2(3)
C2E O1E C10E C9E -166.40(18)
C2E O1E C10E C5E 16.1(3)
C8E C9E C10E O1E -178.31(19)
C8E C9E C10E C5E -0.7(3)
C6E C5E C10E O1E 177.0(2)
C4E C5E C10E O1E -1.9(3)
C6E C5E C10E C9E -0.4(3)
C4E C5E C10E C9E -179.3(2)
C5E C4E C11E C16E -6.4(3)
C3E C4E C11E C16E -127.4(2)
C17E C4E C11E C16E 115.2(2)
C5E C4E C11E C12E 174.72(19)
C3E C4E C11E C12E 53.7(2)
C17E C4E C11E C12E -63.7(2)
C16E C11E C12E C13E 1.5(3)
C4E C11E C12E C13E -179.6(2)
C11E C12E C13E C14E -0.4(3)
C12E C13E C14E O2E 178.5(2)
C12E C13E C14E C15E -1.2(3)
O2E C14E C15E C16E -178.0(2)
C13E C14E C15E C16E 1.7(3)
C14E C15E C16E C11E -0.6(3)
C12E C11E C16E C15E -0.9(3)
C4E C11E C16E C15E -179.84(19)
C10F O1F C2F C3F -39.6(2)
C10F O1F C2F C18F -157.12(17)
C10F O1F C2F C19F 85.3(2)
O1F C2F C3F C4F 55.1(2)
C18F C2F C3F C4F 169.39(17)
C19F C2F C3F C4F -65.8(2)
C2F C3F C4F C5F -43.5(2)
C2F C3F C4F C11F 79.6(2)
C2F C3F C4F C17F -162.34(17)
C3F C4F C5F C10F 18.2(2)
C11F C4F C5F C10F -105.9(2)
C17F C4F C5F C10F 134.83(19)
C3F C4F C5F C6F -163.69(18)
C11F C4F C5F C6F 72.1(2)
C17F C4F C5F C6F -47.1(2)
C10F C5F C6F C7F 1.6(3)
C4F C5F C6F C7F -176.51(18)
C5F C6F C7F C8F -0.7(3)
C6F C7F C8F C9F -0.6(3)
C7F C8F C9F C10F 0.8(3)
C2F O1F C10F C5F 16.5(3)
C2F O1F C10F C9F -165.39(17)
C6F C5F C10F O1F 176.63(18)
C4F C5F C10F O1F -5.2(3)
C6F C5F C10F C9F -1.4(3)
C4F C5F C10F C9F 176.77(18)
C8F C9F C10F O1F -178.01(18)
C8F C9F C10F C5F 0.2(3)
C5F C4F C11F C16F -2.5(3)
C3F C4F C11F C16F -124.0(2)
C17F C4F C11F C16F 118.3(2)
C5F C4F C11F C12F 179.84(17)
C3F C4F C11F C12F 58.3(2)
C17F C4F C11F C12F -59.3(2)
C16F C11F C12F C13F -0.5(3)
C4F C11F C12F C13F 177.30(18)
C11F C12F C13F C14F -0.4(3)
C12F C13F C14F O2F -179.79(18)
C12F C13F C14F C15F 1.1(3)
O2F C14F C15F C16F -179.97(18)
C13F C14F C15F C16F -0.8(3)
C14F C15F C16F C11F -0.2(3)
C12F C11F C16F C15F 0.8(3)
C4F C11F C16F C15F -176.93(18)
C10G O1G C2G C19G -158.60(18)
C10G O1G C2G C3G -40.8(2)
C10G O1G C2G C18G 84.2(2)
O1G C2G C3G C4G 56.4(2)
C19G C2G C3G C4G 170.76(18)
C18G C2G C3G C4G -64.8(2)
C2G C3G C4G C5G -42.9(2)
C2G C3G C4G C11G 80.9(2)
C2G C3G C4G C17G -160.78(17)
C11G C4G C5G C10G -108.1(2)
C3G C4G C5G C10G 15.6(3)
C17G C4G C5G C10G 131.9(2)
C11G C4G C5G C6G 72.5(2)
C3G C4G C5G C6G -163.75(19)
C17G C4G C5G C6G -47.5(3)
C10G C5G C6G C7G 0.6(3)
C4G C5G C6G C7G 179.9(2)
C5G C6G C7G C8G -0.4(3)
C6G C7G C8G C9G -0.3(3)
C7G C8G C9G C10G 0.7(3)
C2G O1G C10G C5G 15.6(3)
C2G O1G C10G C9G -166.95(18)
C6G C5G C10G O1G 177.16(19)
C4G C5G C10G O1G -2.2(3)
C6G C5G C10G C9G -0.1(3)
C4G C5G C10G C9G -179.46(19)
C8G C9G C10G O1G -178.04(19)
C8G C9G C10G C5G -0.5(3)
C5G C4G C11G C16G 3.6(3)
C3G C4G C11G C16G -117.8(2)
C17G C4G C11G C16G 124.5(2)
C5G C4G C11G C12G -175.37(18)
C3G C4G C11G C12G 63.2(2)
C17G C4G C11G C12G -54.5(2)
C16G C11G C12G C13G -0.3(3)
C4G C11G C12G C13G 178.76(19)
C11G C12G C13G C14G 0.1(3)
C12G C13G C14G O2G 178.16(19)
C12G C13G C14G C15G 0.3(3)
O2G C14G C15G C16G -178.47(19)
C13G C14G C15G C16G -0.6(3)
C14G C15G C16G C11G 0.3(3)
C12G C11G C16G C15G 0.1(3)
C4G C11G C16G C15G -178.94(19)
C10H O1H C2H C19H -159.68(17)
C10H O1H C2H C3H -42.2(2)
C10H O1H C2H C18H 82.7(2)
O1H C2H C3H C4H 57.7(2)
C19H C2H C3H C4H 172.44(17)
C18H C2H C3H C4H -63.2(2)
C2H C3H C4H C5H -44.2(2)
C2H C3H C4H C11H 78.5(2)
C2H C3H C4H C17H -163.49(17)
C3H C4H C5H C10H 17.3(3)
C11H C4H C5H C10H -105.6(2)
C17H C4H C5H C10H 134.7(2)
C3H C4H C5H C6H -164.21(19)
C11H C4H C5H C6H 72.9(2)
C17H C4H C5H C6H -46.8(3)
C10H C5H C6H C7H 1.7(3)
C4H C5H C6H C7H -176.86(19)
C5H C6H C7H C8H -0.7(3)
C6H C7H C8H C9H -0.9(3)
C7H C8H C9H C10H 1.4(3)
C2H O1H C10H C9H -164.05(17)
C2H O1H C10H C5H 17.6(3)
C8H C9H C10H O1H -178.82(19)
C8H C9H C10H C5H -0.4(3)
C6H C5H C10H O1H 177.16(19)
C4H C5H C10H O1H -4.3(3)
C6H C5H C10H C9H -1.2(3)
C4H C5H C10H C9H 177.39(19)
C5H C4H C11H C16H -4.3(3)
C3H C4H C11H C16H -125.0(2)
C17H C4H C11H C16H 117.1(2)
C5H C4H C11H C12H 175.95(18)
C3H C4H C11H C12H 55.2(2)
C17H C4H C11H C12H -62.7(2)
C16H C11H C12H C13H -0.1(3)
C4H C11H C12H C13H 179.71(18)
C11H C12H C13H C14H -1.1(3)
C12H C13H C14H O2H -179.52(19)
C12H C13H C14H C15H 1.3(3)
O2H C14H C15H C16H -179.62(18)
C13H C14H C15H C16H -0.4(3)
C14H C15H C16H C11H -0.8(3)
C12H C11H C16H C15H 1.0(3)
C4H C11H C16H C15H -178.77(18)
